data_7708512
loop_
_publ_author_name
'Wang, Shu-ju'
'Li, Qian'
'Xiu, Guan-Lin'
'You, Li-Xin'
'Ding, Fu'
'Van Deun, Rik'
'Dragutan, Ileana'
'Dragutan, Valerian'
'Sun, Yaguang'

_publ_section_title
;
 New Ln-MOFs based on mixed organic ligands: synthesis, structure and
 efficient luminescence sensing of the Hg2+ ion in aqueous solutions
;
_journal_name_full 'Dalton Transactions'
_journal_paper_doi 10.1039/D1DT02687A
_journal_year 2021
_chemical_formula_moiety 'C144 H106 Eu4 N8 O25 S6, 3(H2 O), C12 H8 N2'
_chemical_formula_sum 'C156 H120 Eu4 N10 O28 S6'
_chemical_formula_weight 3382.81
_space_group_crystal_system triclinic
_space_group_IT_number 2
_space_group_name_Hall '-P 1'
_space_group_name_H-M_alt 'P -1'
_atom_sites_solution_hydrogens mixed
_audit_creation_date 2021-08-09
_audit_creation_method
;
Olex2 1.3
(compiled 2020.11.12 svn.r5f609507 for OlexSys, GUI svn.r6272)
;
_audit_update_record
;
2021-08-11 deposited with the CCDC.	2021-10-04 downloaded from the CCDC.
;
_cell_angle_alpha 108.9420(10)
_cell_angle_beta 90.1040(10)
_cell_angle_gamma 98.5400(10)
_cell_formula_units_Z 2
_cell_length_a 11.49550(10)
_cell_length_b 22.0977(3)
_cell_length_c 29.0980(3)
_cell_measurement_reflns_used 42210
_cell_measurement_temperature 100.00(10)
_cell_measurement_theta_max 74.0510
_cell_measurement_theta_min 3.9250
_cell_volume 6903.91(14)
_computing_cell_refinement 'CrysAlisPro 1.171.39.33c (Rigaku OD, 2017)'
_computing_data_collection 'CrysAlisPro 1.171.39.33c (Rigaku OD, 2017)'
_computing_data_reduction 'CrysAlisPro 1.171.39.33c (Rigaku OD, 2017)'
_computing_molecular_graphics 'Olex2 1.3 (Dolomanov et al., 2009)'
_computing_publication_material 'Olex2 1.3 (Dolomanov et al., 2009)'
_computing_structure_refinement 'SHELXL 2018/3 (Sheldrick, 2015)'
_computing_structure_solution 'SHELXT 2014/5 (Sheldrick, 2014)'
_diffrn_ambient_environment N~2~
_diffrn_ambient_temperature 100.00(10)
_diffrn_detector 'CCD plate'
_diffrn_measured_fraction_theta_full 0.994
_diffrn_measured_fraction_theta_max 0.963
_diffrn_measurement_details
;
List of Runs (angles in degrees, time in seconds):

  # Type    Start    End  Width  t~exp~   \w     \q     \k     \f   Frames
#--------------------------------------------------------------------------
  1  \w     56.00  89.00   0.50    0.80    --    0.00  57.00  30.00   66
  2  \w     20.00  78.00   0.50    0.80    --    0.00  57.00 120.00  116
  3  \w    -88.00 -17.00   0.50    0.80    --    0.00 -38.00 150.00  142
  4  \w    -52.00  18.00   0.50    0.80    --    0.00 -38.00-120.00  140
  5  \w      8.00  33.00   0.50    0.80    --    0.00 -82.00 120.00   50
  6  \w    -89.00 -35.00   0.50    0.80    --    0.00 -82.00 120.00  108
  7  \w    -21.00  22.00   0.50    0.80    --    0.00  57.00  30.00   86
  8  \w    137.00 163.00   0.50    4.50    --   95.80  82.00 -90.00   52
  9  \w     78.00 104.00   0.50    4.50    --   95.80  82.00 -90.00   52
 10  \w     83.00 131.00   0.50    4.50    --   95.80 -82.00-150.00   96
 11  \w     92.00 125.00   0.50    4.50    --   95.80 -30.00-150.00   66
 12  \w     65.00 105.00   0.50    4.50    --   95.80  61.00-180.00   80
 13  \w    116.00 142.00   0.50    4.50    --   95.80  61.00-180.00   52
 14  \w     58.00 104.00   0.50    4.50    --   95.80 -82.00 -90.00   92
 15  \w      6.00  84.00   0.50    4.50    --   95.80 -30.00-150.00  156
 16  \w      7.00 133.00   0.50    4.50    --   95.80 -82.00   0.00  252
 17  \w     88.00 126.00   0.50    4.50    --   95.80 -45.00 150.00   76
 18  \w     21.00  65.00   0.50    4.50    --   95.80 -45.00 150.00   88
 19  \w     63.00 179.00   0.50    4.50    --   95.80  30.00  90.00  232
 20  \w     51.00 119.00   0.50    4.50    --   95.80 -82.00-180.00  136
 21  \w     56.00 105.00   0.50    4.50    --   95.80 -82.00  90.00   98
 22  \w      6.00  45.00   0.50    4.50    --   95.80 -82.00-180.00   78
 23  \w     43.00  77.00   0.50    4.50    --   95.80 -82.00 120.00   68
 24  \w     94.00 132.00   0.50    4.50    --   95.80 -82.00 120.00   76
 25  \w     16.00  41.00   0.50    4.50    --   95.80 -82.00 -30.00   50
 26  \w     79.00 105.00   0.50    4.50    --   95.80 -82.00 -30.00   52
 27  \w      9.00 108.00   0.50    4.50    --   95.80 -61.00   0.00  198
 28  \w      6.00  73.00   0.50    4.50    --   95.80 -82.00-150.00  134
 29  \w    111.00 149.00   0.50    4.50    --   95.80  61.00  30.00   76
 30  \w     81.00 180.00   0.50    4.50    --   95.80  30.00 120.00  198
;
_diffrn_measurement_device 'four-circle diffractometer'
_diffrn_measurement_device_type 'XtaLAB AFC12 (RINC): Kappa single'
_diffrn_measurement_method '\w scans'
_diffrn_orient_matrix_type 'CrysAlisPro convention (1999,Acta A55,543-557)'
_diffrn_orient_matrix_UB_11 0.0053483000
_diffrn_orient_matrix_UB_12 0.0325700000
_diffrn_orient_matrix_UB_13 0.0556343000
_diffrn_orient_matrix_UB_21 0.0454666000
_diffrn_orient_matrix_UB_22 0.0660014000
_diffrn_orient_matrix_UB_23 -0.0060834000
_diffrn_orient_matrix_UB_31 -0.1277555000
_diffrn_orient_matrix_UB_32 0.0123634000
_diffrn_orient_matrix_UB_33 -0.0030004000
_diffrn_radiation_monochromator mirror
_diffrn_radiation_probe x-ray
_diffrn_radiation_type 'Cu K\a'
_diffrn_radiation_wavelength 1.54184
_diffrn_reflns_av_R_equivalents 0.0458
_diffrn_reflns_av_unetI/netI 0.0436
_diffrn_reflns_Laue_measured_fraction_full 0.994
_diffrn_reflns_Laue_measured_fraction_max 0.963
_diffrn_reflns_limit_h_max 12
_diffrn_reflns_limit_h_min -14
_diffrn_reflns_limit_k_max 26
_diffrn_reflns_limit_k_min -27
_diffrn_reflns_limit_l_max 36
_diffrn_reflns_limit_l_min -36
_diffrn_reflns_number 82789
_diffrn_reflns_point_group_measured_fraction_full 0.994
_diffrn_reflns_point_group_measured_fraction_max 0.963
_diffrn_reflns_theta_full 67.684
_diffrn_reflns_theta_max 74.415
_diffrn_reflns_theta_min 3.071
_diffrn_source 'Rotating-anode X-ray tube (dual wavelength)'
_diffrn_source_type 'Rigaku (Cu) X-ray DW Source'
_exptl_absorpt_coefficient_mu 14.316
_exptl_absorpt_correction_T_max 1.00000
_exptl_absorpt_correction_T_min 0.41224
_exptl_absorpt_correction_type multi-scan
_exptl_absorpt_process_details
;
CrysAlisPro 1.171.39.33c (Rigaku Oxford Diffraction, 2017)
Empirical absorption correction using spherical harmonics,
 implemented in SCALE3 ABSPACK scaling algorithm.
;
_exptl_crystal_colour yellow
_exptl_crystal_colour_primary yellow
_exptl_crystal_density_diffrn 1.627
_exptl_crystal_description block
_exptl_crystal_F_000 3396
_exptl_crystal_size_max 0.24
_exptl_crystal_size_mid 0.21
_exptl_crystal_size_min 0.2
_refine_diff_density_max 2.592
_refine_diff_density_min -1.332
_refine_diff_density_rms 0.099
_refine_ls_extinction_method none
_refine_ls_goodness_of_fit_ref 1.053
_refine_ls_hydrogen_treatment constr
_refine_ls_matrix_type full
_refine_ls_number_parameters 1892
_refine_ls_number_reflns 27158
_refine_ls_number_restraints 12
_refine_ls_restrained_S_all 1.054
_refine_ls_R_factor_all 0.0454
_refine_ls_R_factor_gt 0.0398
_refine_ls_shift/su_max 0.063
_refine_ls_shift/su_mean 0.000
_refine_ls_structure_factor_coef Fsqd
_refine_ls_weighting_details 'w=1/[\s^2^(Fo^2^)+(0.0620P)^2^+5.7694P] where P=(Fo^2^+2Fc^2^)/3'
_refine_ls_weighting_scheme calc
_refine_ls_wR_factor_gt 0.1048
_refine_ls_wR_factor_ref 0.1078
_reflns_Friedel_coverage 0.000
_reflns_number_gt 24023
_reflns_number_total 27158
_reflns_threshold_expression 'I > 2\s(I)'
_cod_data_source_file d1dt02687a2.cif
_cod_data_source_block exp_311
_cod_database_code 7708512
_shelx_shelxl_version_number 2018/3
_shelx_space_group_comment
;
The symmetry employed for this shelxl refinement is uniquely defined
by the following loop, which should always be used as a source of
symmetry information in preference to the above space-group names.
They are only intended as comments.
;
_reflns_odcompleteness_completeness 99.52
_reflns_odcompleteness_iscentric 1
_reflns_odcompleteness_theta 66.97
_olex2_refinement_description
;
1. Fixed Uiso
 At 1.2 times of:
  All C(H) groups, All C(H,H) groups, All C(H,H,H,H) groups
 At 1.5 times of:
  All O(H,H) groups
2. Uiso/Uaniso restraints and constraints
Uanis(O25) \\sim Ueq, Uanis(O26) \\sim Ueq: with sigma of 0.01 and sigma for
terminal atoms of 0.01
3. Others
 Sof(H76C)=Sof(H76D)=Sof(H77C)=Sof(H77D)=Sof(S2A)=1-FVAR(1)
 Sof(S2)=Sof(H76A)=Sof(H76B)=Sof(H77A)=Sof(H77B)=FVAR(1)
 Sof(O25)=Sof(H25A)=Sof(H25B)=1-FVAR(2)
 Sof(O25A)=Sof(H25C)=Sof(H25D)=FVAR(2)
 Sof(O26A)=Sof(H26C)=Sof(H26D)=1-FVAR(3)
 Sof(O26)=Sof(H26A)=Sof(H26B)=FVAR(3)
 Fixed Sof: S6A(0.5) S6(0.5) H13C(0.5) H13D(0.5) H13A(0.5) H13B(0.5) H13G(0.5)
 H13H(0.5) H13E(0.5) H13F(0.5)
4.a Free rotating group:
 O27(H27A,H27B), O25(H25A,H25B), O26(H26A,H26B), O25A(H25C,H25D), O26A(H26C,
 H26D)
4.b Rotating group:
 O28(H28A,H28B)
4.c Secondary CH2 refined with riding coordinates:
 C149(H14A,H14B), C148(H14C,H14D), C61(H61A,H61B), C20(H20A,H20B), C60(H60A,
 H60B), C21(H21A,H21B), C76(H76A,H76B), C76(H76C,H76D), C77(H77A,H77B),
 C77(H77C,H77D), C133(H13C,H13D), C133(H13A,H13B), C117(H11A,H11B), C132(H13G,
 H13H), C132(H13E,H13F), C116(H11C,H11D)
4.d Aromatic/amide H refined with riding coordinates:
 C55(H55), C147(H147), C154(H154), C143(H143), C40(H40), C146(H146), C39(H39),
 C64(H64), C66(H66), C56(H56), C31(H31), C152(H152), C29(H29), C80(H80),
 C98(H98), C97(H97), C75(H75), C27(H27), C15(H15), C138(H138), C38(H38),
 C99(H99), C71(H71), C111(H111), C63(H63), C127(H127), C151(H151), C26(H26),
 C91(H91), C131(H131), C155(H155), C82(H82), C106(H106), C108(H108), C144(H144),
  C47(H47), C16(H16), C136(H136), C19(H19), C30(H30), C59(H59), C87(H87),
 C58(H58), C96(H96), C50(H50), C18(H18), C128(H128), C34(H34), C67(H67),
 C107(H107), C85(H85), C114(H114), C74(H74), C43(H43), C42(H42), C115(H115),
 C94(H94), C135(H135), C86(H86), C95(H95), C52(H52), C24(H24), C103(H103),
 C72(H72), C139(H139), C122(H122), C79(H79), C102(H102), C23(H23), C83(H83),
 C41(H41), C112(H112), C3(H3), C35(H35), C120(H120), C1(H1), C123(H123),
 C46(H46), C6(H6), C51(H51), C12(H12), C7(H7), C119(H119), C90(H90), C130(H130),
  C10(H10), C2(H2), C11(H11)
;
_olex2_submission_special_instructions 'No special instructions were received'
_oxdiff_exptl_absorpt_empirical_details
;
Empirical correction (ABSPACK) includes:
- Absorption correction using spherical harmonics
- Frame scaling
;
_oxdiff_exptl_absorpt_empirical_full_max 3.357
_oxdiff_exptl_absorpt_empirical_full_min 0.456

loop_
_space_group_symop_operation_xyz
'x, y, z'
'-x, -y, -z'

loop_
_atom_site_label
_atom_site_type_symbol
_atom_site_fract_x
_atom_site_fract_y
_atom_site_fract_z
_atom_site_U_iso_or_equiv
_atom_site_adp_type
_atom_site_occupancy
_atom_site_site_symmetry_order
_atom_site_calc_flag
_atom_site_refinement_flags_posn
_atom_site_refinement_flags_adp
_atom_site_refinement_flags_occupancy
_atom_site_disorder_assembly
_atom_site_disorder_group
Eu3 Eu 0.83691(2) 0.41267(2) 0.80026(2) 0.01410(5) Uani 1 1 d . . . . .
Eu1 Eu 0.33706(2) -0.06582(2) 0.29219(2) 0.01394(5) Uani 1 1 d . . . . .
Eu2 Eu 0.15789(2) 0.06271(2) 0.23890(2) 0.01701(5) Uani 1 1 d . . . . .
Eu4 Eu 0.65598(2) 0.52840(2) 0.74012(2) 0.01728(5) Uani 1 1 d . . . . .
S5 S 1.27412(8) 0.81014(4) 0.96583(3) 0.02714(19) Uani 1 1 d . . . . .
S1 S 0.59930(9) -0.10019(5) -0.03780(3) 0.0323(2) Uani 1 1 d . . . . .
S3 S 0.76264(10) 0.31746(5) 0.49020(4) 0.0375(2) Uani 1 1 d . . . . .
S2 S 0.17402(11) 0.18651(6) 0.57857(4) 0.0343(4) Uani 0.813(4) 1 d . . P A 1
S4 S 1.30181(14) 0.36128(8) 0.55200(5) 0.0609(4) Uani 1 1 d . . . . .
S6A S 0.66262(18) 0.71383(10) 1.06816(7) 0.0330(4) Uani 0.5 1 d . . P B 2
S6 S 0.72164(19) 0.63980(10) 1.08835(7) 0.0325(4) Uani 0.5 1 d . . P B 1
O19 O 1.1243(2) 0.58496(12) 1.11583(9) 0.0221(5) Uani 1 1 d . . . . .
O20 O 1.2209(2) 0.67558(11) 1.16666(9) 0.0204(5) Uani 1 1 d . . . . .
O11 O 0.7009(2) 0.34077(12) 0.73832(9) 0.0212(5) Uani 1 1 d . . . . .
O17 O 0.8634(2) 0.52600(11) 0.83523(9) 0.0211(5) Uani 1 1 d . . . . .
O9 O 0.1547(2) -0.04569(11) 0.32407(9) 0.0199(5) Uani 1 1 d . . . . .
O10 O 0.0988(2) 0.04138(12) 0.31266(9) 0.0222(5) Uani 1 1 d . . . . .
O5 O 0.3168(2) 0.11652(12) 0.29628(9) 0.0216(5) Uani 1 1 d . . . . .
O7 O 0.6292(2) 0.06638(12) 0.62253(9) 0.0216(5) Uani 1 1 d . . . . .
O12 O 0.6223(2) 0.41676(12) 0.71967(10) 0.0250(5) Uani 1 1 d . . . . .
O21 O 0.6574(2) 0.43683(11) 0.83427(9) 0.0208(5) Uani 1 1 d . . . . .
O24 O 1.1235(2) 0.94828(12) 1.21354(9) 0.0238(5) Uani 1 1 d . . . . .
O23 O 1.2035(2) 0.86901(12) 1.22723(9) 0.0208(5) Uani 1 1 d . . . . .
O8 O 0.7161(2) 0.15617(11) 0.67736(9) 0.0201(5) Uani 1 1 d . . . . .
O27 O 0.3542(3) 0.27049(13) 0.27770(11) 0.0329(6) Uani 1 1 d G . . . .
H27A H 0.426913 0.268380 0.273641 0.049 Uiso 1 1 d G U . . .
H27B H 0.343972 0.309859 0.286366 0.049 Uiso 1 1 d G U . . .
O18 O 0.8167(2) 0.58893(12) 0.79354(9) 0.0237(5) Uani 1 1 d . . . . .
O22 O 0.5957(2) 0.51738(12) 0.81526(9) 0.0225(5) Uani 1 1 d . . . . .
O1 O 0.3200(2) 0.03002(12) 0.19217(9) 0.0244(5) Uani 1 1 d . . . . .
O15 O 0.8216(2) 0.50191(13) 0.69265(10) 0.0276(6) Uani 1 1 d . . . . .
O3 O 1.0833(2) 0.04171(13) 0.15782(9) 0.0265(6) Uani 1 1 d . . . . .
O2 O 0.4012(2) -0.03168(13) 0.22712(9) 0.0246(5) Uani 1 1 d . . . . .
O14 O 1.4070(2) 0.51038(12) 0.34757(10) 0.0278(6) Uani 1 1 d . . . . .
O6 O 0.3631(2) 0.04531(11) 0.33063(9) 0.0220(5) Uani 1 1 d . . . . .
N3 N 0.4649(3) -0.15071(14) 0.24599(10) 0.0194(6) Uani 1 1 d . . . . .
O28 O 0.2214(2) 0.15978(12) 0.21764(10) 0.0271(6) Uani 1 1 d . . . . .
H28A H 0.172192 0.162214 0.196477 0.041 Uiso 1 1 d R U . . .
H28B H 0.220710 0.182627 0.252293 0.041 Uiso 1 1 d R U . . .
O4 O 1.0393(3) 0.13304(13) 0.14978(10) 0.0356(7) Uani 1 1 d . . . . .
O13 O 1.3420(2) 0.40575(12) 0.31248(9) 0.0260(6) Uani 1 1 d . . . . .
O16 O 0.8893(2) 0.44212(13) 0.73239(9) 0.0262(6) Uani 1 1 d . . . . .
N9 N 0.9630(3) 0.32558(14) 0.75843(10) 0.0194(6) Uani 1 1 d . . . . .
N8 N 0.5769(3) 0.63410(15) 0.79300(11) 0.0229(6) Uani 1 1 d . . . . .
N4 N 0.5622(3) -0.03872(14) 0.31525(10) 0.0197(6) Uani 1 1 d . . . . .
C156 C 1.1863(3) 0.64086(16) 1.12380(13) 0.0186(7) Uani 1 1 d . . . . .
N10 N 1.0636(3) 0.44379(14) 0.81954(10) 0.0197(6) Uani 1 1 d . . . . .
N6 N 0.0702(3) 0.16051(15) 0.30177(12) 0.0254(7) Uani 1 1 d . . . . .
C68 C 0.6843(3) 0.12379(17) 0.63348(13) 0.0192(7) Uani 1 1 d . . . . .
C153 C 1.2202(3) 0.66374(17) 1.08239(13) 0.0195(7) Uani 1 1 d . . . . .
C55 C 0.4653(3) 0.21639(17) 0.37010(14) 0.0225(7) Uani 1 1 d . . . . .
H55 H 0.455527 0.224468 0.341006 0.027 Uiso 1 1 calc R U . . .
N7 N 0.4354(3) 0.52688(15) 0.73450(11) 0.0236(6) Uani 1 1 d . . . . .
C147 C 0.9586(3) 0.69714(18) 0.86046(14) 0.0239(8) Uani 1 1 d . . . . .
H147 H 0.941593 0.700051 0.830056 0.029 Uiso 1 1 calc R U . . .
C65 C 0.7153(3) 0.15318(17) 0.59464(13) 0.0218(7) Uani 1 1 d . . . . .
N5 N -0.0682(3) 0.05596(16) 0.23932(12) 0.0254(7) Uani 1 1 d . . . . .
C37 C 0.5841(3) -0.13666(17) 0.25142(13) 0.0195(7) Uani 1 1 d . . . . .
N1 N 0.5681(3) 0.22218(17) 0.24456(13) 0.0340(8) Uani 1 1 d . . . . .
C137 C 1.0498(3) 0.83914(17) 1.16634(12) 0.0198(7) Uani 1 1 d . . . . .
C101 C 1.0823(3) 0.34031(17) 0.76140(13) 0.0204(7) Uani 1 1 d . . . . .
C154 C 1.2662(3) 0.72906(17) 1.09044(14) 0.0240(7) Uani 1 1 d . . . . .
H154 H 1.277713 0.757959 1.122066 0.029 Uiso 1 1 calc R U . . .
C36 C 0.6575(3) -0.17813(18) 0.22341(14) 0.0245(8) Uani 1 1 d . . . . .
C126 C 0.6095(3) 0.52618(17) 0.89822(13) 0.0211(7) Uani 1 1 d . . . . .
N2 N 0.6424(3) 0.33680(17) 0.31735(14) 0.0377(8) Uani 1 1 d . . . . .
C140 C 1.1319(3) 0.88943(17) 1.20534(12) 0.0202(7) Uani 1 1 d . . . . .
C54 C 0.4195(3) 0.15599(16) 0.37406(13) 0.0193(7) Uani 1 1 d . . . . .
C143 C 0.9439(3) 0.63606(17) 0.91580(13) 0.0229(7) Uani 1 1 d . . . . .
H143 H 0.918171 0.598090 0.922598 0.028 Uiso 1 1 calc R U . . .
C93 C 0.4582(3) 0.63188(18) 0.79597(13) 0.0245(8) Uani 1 1 d . . . . .
C142 C 0.9225(3) 0.63904(16) 0.86968(13) 0.0198(7) Uani 1 1 d . . . . .
C84 C 0.6306(3) 0.35819(17) 0.71381(12) 0.0209(7) Uani 1 1 d . . . . .
C40 C 0.4166(3) -0.20702(17) 0.21397(13) 0.0211(7) Uani 1 1 d . . . . .
H40 H 0.334941 -0.216989 0.210287 0.025 Uiso 1 1 calc R U . . .
C146 C 1.0193(3) 0.75017(17) 0.89626(14) 0.0243(8) Uani 1 1 d . . . . .
H146 H 1.044081 0.788334 0.889599 0.029 Uiso 1 1 calc R U . . .
C70 C 0.1073(3) 0.03776(17) 0.39285(13) 0.0204(7) Uani 1 1 d . . . . .
C39 C 0.4838(4) -0.25213(18) 0.18544(14) 0.0272(8) Uani 1 1 d . . . . .
H39 H 0.446928 -0.291646 0.164098 0.033 Uiso 1 1 calc R U . . .
C33 C 0.6357(3) -0.07832(17) 0.28891(12) 0.0191(7) Uani 1 1 d . . . . .
C14 C 0.4344(3) -0.04539(17) 0.14416(13) 0.0202(7) Uani 1 1 d . . . . .
C64 C 0.6991(4) 0.11521(19) 0.54554(13) 0.0268(8) Uani 1 1 d . . . . .
H64 H 0.671109 0.071108 0.537038 0.032 Uiso 1 1 calc R U . . .
C66 C 0.7573(3) 0.21909(18) 0.60657(14) 0.0238(7) Uani 1 1 d . . . . .
H66 H 0.769091 0.244905 0.639083 0.029 Uiso 1 1 calc R U . . .
C56 C 0.5252(3) 0.26388(17) 0.40999(14) 0.0250(8) Uani 1 1 d . . . . .
H56 H 0.557617 0.303621 0.407250 0.030 Uiso 1 1 calc R U . . .
C28 C 1.0332(3) 0.07257(18) 0.13589(13) 0.0250(8) Uani 1 1 d . . . . .
C31 C 0.8060(3) -0.00958(19) 0.33706(14) 0.0270(8) Uani 1 1 d . . . . .
H31 H 0.886810 0.000884 0.344376 0.032 Uiso 1 1 calc R U . . .
C152 C 1.2041(3) 0.62131(18) 1.03486(13) 0.0243(8) Uani 1 1 d . . . . .
H152 H 1.173757 0.577894 1.028909 0.029 Uiso 1 1 calc R U . . .
C110 C 0.9399(3) 0.42469(18) 0.65051(13) 0.0224(7) Uani 1 1 d . . . . .
C29 C 0.6097(3) 0.01275(17) 0.35193(13) 0.0222(7) Uani 1 1 d . . . . .
H29 H 0.559980 0.039798 0.370312 0.027 Uiso 1 1 calc R U . . .
C80 C 0.5252(3) 0.24455(17) 0.67939(13) 0.0221(7) Uani 1 1 d . . . . .
H80 H 0.559236 0.235994 0.705175 0.027 Uiso 1 1 calc R U . . .
C81 C 0.5518(3) 0.30640(17) 0.67555(13) 0.0208(7) Uani 1 1 d . . . . .
C98 C 0.9794(3) 0.22129(18) 0.70084(14) 0.0270(8) Uani 1 1 d . . . . .
H98 H 0.941712 0.180945 0.681063 0.032 Uiso 1 1 calc R U . . .
C105 C 1.1355(3) 0.40191(17) 0.79437(13) 0.0200(7) Uani 1 1 d . . . . .
C13 C 0.3798(3) -0.01331(17) 0.19125(13) 0.0213(7) Uani 1 1 d . . . . .
C97 C 0.9138(3) 0.26729(17) 0.72930(13) 0.0235(7) Uani 1 1 d . . . . .
H97 H 0.832211 0.256532 0.727720 0.028 Uiso 1 1 calc R U . . .
C145 C 1.0436(3) 0.74701(17) 0.94216(14) 0.0237(8) Uani 1 1 d . . . . .
C75 C 0.1389(4) 0.00612(19) 0.42449(14) 0.0281(8) Uani 1 1 d . . . . .
H75 H 0.167332 -0.032948 0.412038 0.034 Uiso 1 1 calc R U . . .
C109 C 0.8782(3) 0.45847(18) 0.69490(13) 0.0226(7) Uani 1 1 d . . . . .
C27 C 0.9119(4) -0.06589(19) 0.02213(14) 0.0290(8) Uani 1 1 d . . . . .
H27 H 0.925580 -0.107699 0.005584 0.035 Uiso 1 1 calc R U . . .
C32 C 0.7595(3) -0.06480(18) 0.29767(13) 0.0220(7) Uani 1 1 d . . . . .
C15 C 0.4916(3) -0.09827(18) 0.13856(14) 0.0249(8) Uani 1 1 d . . . . .
H15 H 0.495011 -0.115003 0.163941 0.030 Uiso 1 1 calc R U . . .
C57 C 0.5376(3) 0.25311(18) 0.45404(14) 0.0260(8) Uani 1 1 d . . . . .
C138 C 1.0344(3) 0.77456(18) 1.16398(13) 0.0241(8) Uani 1 1 d . . . . .
H138 H 1.078033 0.762209 1.185408 0.029 Uiso 1 1 calc R U . . .
C38 C 0.6036(4) -0.23738(19) 0.18936(15) 0.0301(9) Uani 1 1 d . . . . .
H38 H 0.649267 -0.265999 0.169849 0.036 Uiso 1 1 calc R U . . .
C89 C 0.3830(3) 0.57547(18) 0.76430(14) 0.0237(8) Uani 1 1 d . . . . .
C25 C 0.9598(3) 0.03305(18) 0.08989(13) 0.0230(7) Uani 1 1 d . . . . .
C149 C 1.3054(4) 0.72985(19) 0.96031(14) 0.0288(8) Uani 1 1 d . . . . .
H14A H 1.260356 0.698729 0.932087 0.035 Uiso 1 1 calc R U . . .
H14B H 1.388156 0.728891 0.954336 0.035 Uiso 1 1 calc R U . . .
C99 C 1.0992(4) 0.23655(19) 0.70259(14) 0.0280(8) Uani 1 1 d . . . . .
H99 H 1.143930 0.207156 0.683328 0.034 Uiso 1 1 calc R U . . .
C69 C 0.1225(3) 0.00927(17) 0.33929(13) 0.0190(7) Uani 1 1 d . . . . .
C17 C 0.5402(3) -0.10219(18) 0.05703(14) 0.0269(8) Uani 1 1 d . . . . .
C49 C -0.0485(3) 0.1547(2) 0.30689(15) 0.0276(8) Uani 1 1 d . . . . .
C121 C 1.3580(3) 0.44883(19) 0.39956(14) 0.0276(8) Uani 1 1 d . . . . .
C71 C 0.0662(4) 0.09634(19) 0.41257(14) 0.0300(9) Uani 1 1 d . . . . .
H71 H 0.047023 0.118876 0.392344 0.036 Uiso 1 1 calc R U . . .
C111 C 0.9905(3) 0.37074(19) 0.64907(14) 0.0267(8) Uani 1 1 d . . . . .
H111 H 0.982263 0.354284 0.674735 0.032 Uiso 1 1 calc R U . . .
C63 C 0.7245(4) 0.1427(2) 0.50941(15) 0.0318(9) Uani 1 1 d . . . . .
H63 H 0.713064 0.116869 0.476890 0.038 Uiso 1 1 calc R U . . .
C127 C 0.5639(4) 0.58412(19) 0.91274(16) 0.0316(9) Uani 1 1 d . . . . .
H127 H 0.540849 0.601400 0.889625 0.038 Uiso 1 1 calc R U . . .
C151 C 1.2334(3) 0.64352(18) 0.99624(13) 0.0240(8) Uani 1 1 d . . . . .
H151 H 1.222956 0.614593 0.964609 0.029 Uiso 1 1 calc R U . . .
C26 C 0.9785(4) -0.02968(19) 0.06449(14) 0.0276(8) Uani 1 1 d . . . . .
H26 H 1.036032 -0.047405 0.076024 0.033 Uiso 1 1 calc R U . . .
C91 C 0.2806(4) 0.6765(2) 0.82879(16) 0.0349(10) Uani 1 1 d . . . . .
H91 H 0.246591 0.709350 0.850388 0.042 Uiso 1 1 calc R U . . .
C53 C 0.3618(3) 0.10247(17) 0.33019(13) 0.0198(7) Uani 1 1 d . . . . .
C45 C -0.1219(3) 0.0998(2) 0.27315(15) 0.0271(8) Uani 1 1 d . . . . .
C131 C 0.6446(4) 0.5019(2) 0.93339(14) 0.0337(9) Uani 1 1 d . . . . .
H131 H 0.675094 0.463231 0.923982 0.040 Uiso 1 1 calc R U . . .
C155 C 1.2946(3) 0.75071(18) 1.05175(13) 0.0251(8) Uani 1 1 d . . . . .
H155 H 1.325279 0.794072 1.057581 0.030 Uiso 1 1 calc R U . . .
C78 C 0.4022(4) 0.2071(2) 0.60572(14) 0.0308(9) Uani 1 1 d . . . . .
C124 C 1.3701(3) 0.45514(18) 0.35051(14) 0.0247(8) Uani 1 1 d . . . . .
C73 C 0.0842(3) 0.0895(2) 0.49338(14) 0.0303(9) Uani 1 1 d . . . . .
C100 C 1.1542(3) 0.29737(18) 0.73391(14) 0.0247(8) Uani 1 1 d . . . . .
C82 C 0.5047(4) 0.3178(2) 0.63559(14) 0.0313(9) Uani 1 1 d . . . . .
H82 H 0.521469 0.358502 0.632154 0.038 Uiso 1 1 calc R U . . .
C106 C 1.3090(3) 0.4770(2) 0.83510(14) 0.0285(8) Uani 1 1 d . . . . .
H106 H 1.390280 0.488713 0.840300 0.034 Uiso 1 1 calc R U . . .
C88 C 0.2604(4) 0.5722(2) 0.76529(16) 0.0324(9) Uani 1 1 d . . . . .
C125 C 0.6224(3) 0.49097(17) 0.84532(13) 0.0188(7) Uani 1 1 d . . . . .
C108 C 1.1138(3) 0.49929(18) 0.85187(13) 0.0234(7) Uani 1 1 d . . . . .
H108 H 1.065109 0.527561 0.869617 0.028 Uiso 1 1 calc R U . . .
C144 C 1.0037(3) 0.68993(17) 0.95181(13) 0.0232(7) Uani 1 1 d . . . . .
H144 H 1.017212 0.687820 0.982737 0.028 Uiso 1 1 calc R U . . .
C150 C 1.2779(3) 0.70829(17) 1.00407(13) 0.0224(7) Uani 1 1 d . . . . .
C47 C -0.2267(4) 0.1930(2) 0.34437(18) 0.0415(12) Uani 1 1 d . . . . .
H47 H -0.261690 0.223467 0.367860 0.050 Uiso 1 1 calc R U . . .
C113 C 1.0670(4) 0.3655(2) 0.57115(15) 0.0372(10) Uani 1 1 d . . . . .
C16 C 0.5434(3) -0.12627(18) 0.09556(15) 0.0284(8) Uani 1 1 d . . . . .
H16 H 0.581031 -0.161777 0.092354 0.034 Uiso 1 1 calc R U . . .
C136 C 0.9880(4) 0.8564(2) 1.13277(15) 0.0327(9) Uani 1 1 d . . . . .
H136 H 0.999033 0.899240 1.133341 0.039 Uiso 1 1 calc R U . . .
C19 C 0.4289(4) -0.02200(19) 0.10534(14) 0.0281(8) Uani 1 1 d . . . . .
H19 H 0.389519 0.012815 0.108326 0.034 Uiso 1 1 calc R U . . .
C44 C -0.2454(4) 0.0939(2) 0.27529(17) 0.0344(10) Uani 1 1 d . . . . .
C134 C 0.8906(4) 0.7456(2) 1.09696(15) 0.0321(9) Uani 1 1 d . . . . .
C30 C 0.7306(3) 0.02857(19) 0.36448(14) 0.0262(8) Uani 1 1 d . . . . .
H30 H 0.759552 0.064572 0.391138 0.031 Uiso 1 1 calc R U . . .
C92 C 0.4066(4) 0.68199(19) 0.82808(14) 0.0281(8) Uani 1 1 d . . . . .
C59 C 0.4313(3) 0.14480(18) 0.41791(14) 0.0249(8) Uani 1 1 d . . . . .
H59 H 0.400572 0.104736 0.420498 0.030 Uiso 1 1 calc R U . . .
C141 C 0.8625(3) 0.58057(17) 0.82984(13) 0.0222(7) Uani 1 1 d . . . . .
C87 C 0.1907(4) 0.5169(2) 0.73294(18) 0.0395(10) Uani 1 1 d . . . . .
H87 H 0.108996 0.512997 0.732385 0.047 Uiso 1 1 calc R U . . .
C58 C 0.4892(4) 0.19358(18) 0.45803(14) 0.0271(8) Uani 1 1 d . . . . .
H58 H 0.495601 0.186363 0.487633 0.033 Uiso 1 1 calc R U . . .
C96 C 0.6453(4) 0.68674(18) 0.82157(14) 0.0266(8) Uani 1 1 d . . . . .
H96 H 0.726481 0.688981 0.819653 0.032 Uiso 1 1 calc R U . . .
C9 C 0.7248(4) 0.3054(2) 0.29006(15) 0.0310(9) Uani 1 1 d . . . . .
C50 C -0.0259(4) 0.2538(2) 0.37465(16) 0.0383(10) Uani 1 1 d . . . . .
H50 H -0.057124 0.285084 0.399036 0.046 Uiso 1 1 calc R U . . .
C18 C 0.4817(4) -0.04998(19) 0.06194(14) 0.0305(9) Uani 1 1 d . . . . .
H18 H 0.477568 -0.033660 0.036374 0.037 Uiso 1 1 calc R U . . .
C128 C 0.5532(4) 0.6158(2) 0.96166(17) 0.0415(11) Uani 1 1 d . . . . .
H128 H 0.522122 0.654299 0.971198 0.050 Uiso 1 1 calc R U . . .
C104 C 1.2600(3) 0.41701(18) 0.80052(14) 0.0246(8) Uani 1 1 d . . . . .
O25 O 0.9288(6) 0.5313(5) 1.0468(2) 0.056(3) Uani 0.665(19) 1 d G U P C 1
H25A H 0.978281 0.548166 1.070916 0.083 Uiso 0.665(19) 1 d G U P C 1
H25B H 0.954377 0.499869 1.026039 0.083 Uiso 0.665(19) 1 d G U P C 1
C34 C 0.8326(3) -0.1064(2) 0.26718(15) 0.0288(8) Uani 1 1 d . . . . .
H34 H 0.914110 -0.096120 0.272037 0.035 Uiso 1 1 calc R U . . .
C67 C 0.7817(3) 0.24660(19) 0.57035(14) 0.0274(8) Uani 1 1 d . . . . .
H67 H 0.808129 0.290874 0.578894 0.033 Uiso 1 1 calc R U . . .
C62 C 0.7672(3) 0.20898(19) 0.52150(14) 0.0273(8) Uani 1 1 d . . . . .
C107 C 1.2359(3) 0.51774(19) 0.86080(14) 0.0290(8) Uani 1 1 d . . . . .
H107 H 1.266690 0.557183 0.883934 0.035 Uiso 1 1 calc R U . . .
C85 C 0.3661(4) 0.4756(2) 0.70422(16) 0.0328(9) Uani 1 1 d . . . . .
H85 H 0.401240 0.442599 0.683333 0.039 Uiso 1 1 calc R U . . .
C114 C 1.0108(4) 0.4176(2) 0.57141(15) 0.0379(10) Uani 1 1 d . . . . .
H114 H 1.015951 0.432718 0.545012 0.046 Uiso 1 1 calc R U . . .
C74 C 0.1281(4) 0.0324(2) 0.47415(14) 0.0302(9) Uani 1 1 d . . . . .
H74 H 0.150881 0.011216 0.494743 0.036 Uiso 1 1 calc R U . . .
C43 C -0.3138(4) 0.0411(3) 0.24100(19) 0.0435(12) Uani 1 1 d . . . . .
H43 H -0.395513 0.035578 0.241388 0.052 Uiso 1 1 calc R U . . .
C42 C -0.2596(4) -0.0025(3) 0.20689(19) 0.0418(11) Uani 1 1 d . . . . .
H42 H -0.304183 -0.037679 0.183618 0.050 Uiso 1 1 calc R U . . .
C148 C 1.1192(3) 0.80216(18) 0.97997(14) 0.0266(8) Uani 1 1 d . . . . .
H14C H 1.112227 0.795443 1.011243 0.032 Uiso 1 1 calc R U . . .
H14D H 1.090443 0.842211 0.982652 0.032 Uiso 1 1 calc R U . . .
C115 C 0.9476(4) 0.4469(2) 0.61078(14) 0.0319(9) Uani 1 1 d . . . . .
H115 H 0.910281 0.481418 0.610683 0.038 Uiso 1 1 calc R U . . .
C94 C 0.4820(4) 0.73681(19) 0.85807(14) 0.0317(9) Uani 1 1 d . . . . .
H94 H 0.451231 0.770865 0.879939 0.038 Uiso 1 1 calc R U . . .
C135 C 0.9092(4) 0.8095(2) 1.09813(16) 0.0407(11) Uani 1 1 d . . . . .
H135 H 0.868637 0.821347 1.075527 0.049 Uiso 1 1 calc R U . . .
C86 C 0.2439(4) 0.4690(2) 0.70231(18) 0.0394(10) Uani 1 1 d . . . . .
H86 H 0.198873 0.432430 0.680497 0.047 Uiso 1 1 calc R U . . .
C48 C -0.1002(4) 0.2009(2) 0.34308(16) 0.0324(9) Uani 1 1 d . . . . .
C61 C 0.7971(4) 0.2369(2) 0.48105(16) 0.0363(10) Uani 1 1 d . . . . .
H61A H 0.755579 0.207632 0.451257 0.044 Uiso 1 1 calc R U . . .
H61B H 0.880750 0.238027 0.476267 0.044 Uiso 1 1 calc R U . . .
C95 C 0.6016(4) 0.73928(19) 0.85457(14) 0.0319(9) Uani 1 1 d . . . . .
H95 H 0.652951 0.775267 0.873790 0.038 Uiso 1 1 calc R U . . .
C52 C 0.1379(4) 0.21194(19) 0.33247(15) 0.0305(9) Uani 1 1 d . . . . .
H52 H 0.218881 0.216553 0.329195 0.037 Uiso 1 1 calc R U . . .
C24 C 0.8728(4) 0.05808(18) 0.07156(14) 0.0269(8) Uani 1 1 d . . . . .
H24 H 0.859725 0.100083 0.087823 0.032 Uiso 1 1 calc R U . . .
C103 C 1.3308(4) 0.3725(2) 0.77161(16) 0.0311(9) Uani 1 1 d . . . . .
H103 H 1.412497 0.382908 0.775158 0.037 Uiso 1 1 calc R U . . .
C72 C 0.0536(4) 0.1213(2) 0.46196(15) 0.0345(9) Uani 1 1 d . . . . .
H72 H 0.024046 0.159992 0.474545 0.041 Uiso 1 1 calc R U . . .
C139 C 0.9546(3) 0.72836(18) 1.12996(14) 0.0271(8) Uani 1 1 d . . . . .
H139 H 0.943970 0.685515 1.129259 0.033 Uiso 1 1 calc R U . . .
C22 C 0.8255(4) -0.04117(19) 0.00396(14) 0.0283(8) Uani 1 1 d . . . . .
C122 C 1.3408(4) 0.5032(2) 0.43911(16) 0.0394(10) Uani 1 1 d . . . . .
H122 H 1.337368 0.542521 0.434319 0.047 Uiso 1 1 calc R U . . .
C8 C 0.8476(4) 0.3291(2) 0.29786(16) 0.0345(9) Uani 1 1 d . . . . .
C79 C 0.4492(3) 0.19556(18) 0.64570(14) 0.0268(8) Uani 1 1 d . . . . .
H79 H 0.429791 0.155292 0.649747 0.032 Uiso 1 1 calc R U . . .
C102 C 1.2802(4) 0.3152(2) 0.73906(15) 0.0313(9) Uani 1 1 d . . . . .
H102 H 1.327432 0.287248 0.719887 0.038 Uiso 1 1 calc R U . . .
C23 C 0.8054(4) 0.02121(19) 0.02937(14) 0.0283(8) Uani 1 1 d . . . . .
H23 H 0.746543 0.038338 0.018083 0.034 Uiso 1 1 calc R U . . .
C83 C 0.4322(4) 0.2676(2) 0.60070(15) 0.0373(10) Uani 1 1 d . . . . .
H83 H 0.403278 0.274914 0.573432 0.045 Uiso 1 1 calc R U . . .
C41 C -0.1364(4) 0.0063(2) 0.20716(16) 0.0335(9) Uani 1 1 d . . . . .
H41 H -0.100717 -0.024003 0.183829 0.040 Uiso 1 1 calc R U . . .
C129 C 0.5882(4) 0.5911(2) 0.99689(15) 0.0402(11) Uani 1 1 d . . . . .
C20 C 0.5960(4) -0.1364(2) 0.01015(15) 0.0341(9) Uani 1 1 d . . . . .
H20A H 0.554028 -0.180307 -0.002906 0.041 Uiso 1 1 calc R U . . .
H20B H 0.676390 -0.139164 0.018348 0.041 Uiso 1 1 calc R U . . .
C4 C 0.7699(4) 0.2127(2) 0.22185(15) 0.0332(9) Uani 1 1 d . . . . .
C112 C 1.0529(4) 0.3415(2) 0.60961(15) 0.0352(9) Uani 1 1 d . . . . .
H112 H 1.085929 0.305272 0.608851 0.042 Uiso 1 1 calc R U . . .
C60 C 0.6055(4) 0.30431(19) 0.49712(15) 0.0315(9) Uani 1 1 d . . . . .
H60A H 0.591144 0.291800 0.525874 0.038 Uiso 1 1 calc R U . . .
H60B H 0.575977 0.344793 0.502313 0.038 Uiso 1 1 calc R U . . .
C5 C 0.6854(4) 0.24536(19) 0.25125(15) 0.0310(9) Uani 1 1 d . . . . .
C21 C 0.7572(4) -0.0808(2) -0.04328(14) 0.0319(9) Uani 1 1 d . . . . .
H21A H 0.788629 -0.121004 -0.056694 0.038 Uiso 1 1 calc R U . . .
H21B H 0.769821 -0.057271 -0.066206 0.038 Uiso 1 1 calc R U . . .
C3 C 0.7282(5) 0.1552(2) 0.18434(16) 0.0414(11) Uani 1 1 d . . . . .
H3 H 0.780701 0.132408 0.164033 0.050 Uiso 1 1 calc R U . . .
C35 C 0.7835(4) -0.1607(2) 0.23116(15) 0.0304(9) Uani 1 1 d . . . . .
H35 H 0.831885 -0.187139 0.211194 0.037 Uiso 1 1 calc R U . . .
C120 C 1.3634(4) 0.3907(2) 0.40732(16) 0.0328(9) Uani 1 1 d . . . . .
H120 H 1.373120 0.354187 0.381378 0.039 Uiso 1 1 calc R U . . .
C1 C 0.5328(5) 0.1673(2) 0.20901(17) 0.0403(11) Uani 1 1 d . . . . .
H1 H 0.452740 0.150954 0.204684 0.048 Uiso 1 1 calc R U . . .
C76 C 0.0702(4) 0.1170(2) 0.54749(15) 0.0398(10) Uani 1 1 d . . . . .
H76A H 0.076530 0.083566 0.561807 0.048 Uiso 0.813(4) 1 calc R U P A 1
H76B H -0.008391 0.128135 0.552647 0.048 Uiso 0.813(4) 1 calc R U P A 1
H76C H 0.004949 0.090516 0.556403 0.048 Uiso 0.187(4) 1 calc R U P A 2
H76D H 0.050904 0.160353 0.555127 0.048 Uiso 0.187(4) 1 calc R U P A 2
C123 C 1.3288(5) 0.4982(2) 0.48527(16) 0.0432(11) Uani 1 1 d . . . . .
H123 H 1.315446 0.534061 0.511036 0.052 Uiso 1 1 calc R U . . .
C46 C -0.2955(4) 0.1419(3) 0.31194(19) 0.0429(12) Uani 1 1 d . . . . .
H46 H -0.376940 0.137898 0.313537 0.052 Uiso 1 1 calc R U . . .
C6 C 0.8928(4) 0.2387(2) 0.23121(16) 0.0363(10) Uani 1 1 d . . . . .
H6 H 0.947670 0.216679 0.211910 0.044 Uiso 1 1 calc R U . . .
C51 C 0.0926(4) 0.2595(2) 0.36959(16) 0.0360(10) Uani 1 1 d . . . . .
H51 H 0.142960 0.294594 0.390501 0.043 Uiso 1 1 calc R U . . .
C77 C 0.3138(4) 0.1559(2) 0.57007(17) 0.0441(11) Uani 1 1 d . . . . .
H77A H 0.307428 0.115211 0.576611 0.053 Uiso 0.813(4) 1 calc R U P A 1
H77B H 0.337299 0.148894 0.536974 0.053 Uiso 0.813(4) 1 calc R U P A 1
H77C H 0.284207 0.176195 0.548448 0.053 Uiso 0.187(4) 1 calc R U P A 2
H77D H 0.357675 0.123318 0.550412 0.053 Uiso 0.187(4) 1 calc R U P A 2
C12 C 0.6818(5) 0.3923(2) 0.35261(19) 0.0472(12) Uani 1 1 d . . . . .
H12 H 0.626661 0.415288 0.370928 0.057 Uiso 1 1 calc R U . . .
C118 C 1.3364(4) 0.4406(2) 0.49353(16) 0.0385(10) Uani 1 1 d . . . . .
C7 C 0.9303(4) 0.2947(2) 0.26753(17) 0.0387(10) Uani 1 1 d . . . . .
H7 H 1.010403 0.310877 0.272851 0.046 Uiso 1 1 calc R U . . .
C119 C 1.3543(4) 0.3871(2) 0.45444(16) 0.0383(10) Uani 1 1 d . . . . .
H119 H 1.360286 0.348338 0.459642 0.046 Uiso 1 1 calc R U . . .
C133 C 0.8022(4) 0.6955(2) 1.06049(17) 0.0464(12) Uani 1 1 d . . . . .
H13C H 0.803543 0.653458 1.063979 0.056 Uiso 0.5 1 calc R U P B 2
H13D H 0.824345 0.692985 1.027841 0.056 Uiso 0.5 1 calc R U P B 2
H13A H 0.842737 0.671388 1.032979 0.056 Uiso 0.5 1 calc R U P B 1
H13B H 0.747122 0.717044 1.048612 0.056 Uiso 0.5 1 calc R U P B 1
C117 C 1.3303(5) 0.4394(3) 0.54534(18) 0.0514(13) Uani 1 1 d . . . . .
H11A H 1.269054 0.463661 0.560830 0.062 Uiso 1 1 calc R U . . .
H11B H 1.404394 0.461938 0.562827 0.062 Uiso 1 1 calc R U . . .
C90 C 0.2111(4) 0.6241(2) 0.79846(17) 0.0379(10) Uani 1 1 d . . . . .
H90 H 0.129735 0.621619 0.799124 0.045 Uiso 1 1 calc R U . . .
C130 C 0.6349(4) 0.5342(3) 0.98218(16) 0.0455(12) Uani 1 1 d . . . . .
H130 H 0.659903 0.517445 1.005311 0.055 Uiso 1 1 calc R U . . .
C132 C 0.5761(5) 0.6261(3) 1.05028(18) 0.0651(19) Uani 1 1 d . . . . .
H13G H 0.606780 0.603098 1.069666 0.078 Uiso 0.5 1 calc R U P B 2
H13H H 0.493556 0.627589 1.056667 0.078 Uiso 0.5 1 calc R U P B 2
H13E H 0.514878 0.601031 1.062473 0.078 Uiso 0.5 1 calc R U P B 1
H13F H 0.552140 0.667704 1.054087 0.078 Uiso 0.5 1 calc R U P B 1
C116 C 1.1473(6) 0.3363(3) 0.53122(18) 0.0591(16) Uani 1 1 d . . . . .
H11C H 1.133458 0.349728 0.503371 0.071 Uiso 1 1 calc R U . . .
H11D H 1.128762 0.289378 0.520913 0.071 Uiso 1 1 calc R U . . .
C10 C 0.8845(5) 0.3873(2) 0.33582(18) 0.0452(11) Uani 1 1 d . . . . .
H10 H 0.963978 0.404689 0.341940 0.054 Uiso 1 1 calc R U . . .
C2 C 0.6093(5) 0.1324(2) 0.17756(17) 0.0428(11) Uani 1 1 d . . . . .
H2 H 0.580391 0.094403 0.152512 0.051 Uiso 1 1 calc R U . . .
C11 C 0.8010(5) 0.4179(3) 0.3637(2) 0.0619(16) Uani 1 1 d . . . . .
H11 H 0.823623 0.455646 0.389839 0.074 Uiso 1 1 calc R U . . .
O26 O 0.492(2) -0.0207(12) 0.5424(6) 0.059(5) Uani 0.34(3) 1 d G U P D 1
H26A H 0.444757 -0.053551 0.543583 0.089 Uiso 0.34(3) 1 d G U P D 1
H26B H 0.512816 0.004354 0.571147 0.089 Uiso 0.34(3) 1 d G U P D 1
S2A S 0.2096(6) 0.1206(4) 0.5855(2) 0.051(2) Uani 0.187(4) 1 d . . P A 2
O25A O 0.9729(14) 0.4892(9) 1.0442(3) 0.056(6) Uani 0.335(19) 1 d G . P C 2
H25C H 0.915245 0.479722 1.060189 0.083 Uiso 0.335(19) 1 d G U P C 2
H25D H 1.026367 0.515987 1.063718 0.083 Uiso 0.335(19) 1 d G U P C 2
O26A O 0.4435(14) 0.0094(10) 0.5487(3) 0.076(5) Uani 0.66(3) 1 d G . P D 2
H26C H 0.494952 0.030171 0.571605 0.114 Uiso 0.66(3) 1 d G U P D 2
H26D H 0.450261 0.026039 0.526154 0.114 Uiso 0.66(3) 1 d G U P D 2

loop_
_atom_site_aniso_label
_atom_site_aniso_U_11
_atom_site_aniso_U_22
_atom_site_aniso_U_33
_atom_site_aniso_U_23
_atom_site_aniso_U_13
_atom_site_aniso_U_12
Eu3 0.01197(10) 0.01303(9) 0.01574(9) 0.00287(7) 0.00013(7) 0.00138(7)
Eu1 0.01164(10) 0.01276(9) 0.01557(10) 0.00239(7) -0.00039(7) 0.00137(7)
Eu2 0.01446(11) 0.01554(10) 0.02031(10) 0.00510(8) -0.00163(8) 0.00192(7)
Eu4 0.01614(11) 0.01511(10) 0.01999(10) 0.00558(8) -0.00206(8) 0.00109(7)
S5 0.0278(5) 0.0236(4) 0.0296(5) 0.0112(4) -0.0041(4) -0.0028(3)
S1 0.0301(5) 0.0350(5) 0.0270(5) 0.0045(4) 0.0015(4) 0.0032(4)
S3 0.0379(6) 0.0336(5) 0.0414(6) 0.0205(5) -0.0127(4) -0.0114(4)
S2 0.0293(7) 0.0338(7) 0.0269(6) -0.0072(5) -0.0028(5) 0.0045(5)
S4 0.0713(10) 0.0821(10) 0.0577(8) 0.0460(8) 0.0355(7) 0.0471(8)
S6A 0.0256(10) 0.0324(10) 0.0280(9) -0.0077(8) -0.0011(7) 0.0044(8)
S6 0.0344(11) 0.0300(10) 0.0246(9) 0.0011(8) -0.0007(8) -0.0026(8)
O19 0.0220(13) 0.0204(12) 0.0210(12) 0.0060(10) -0.0033(10) -0.0032(10)
O20 0.0237(13) 0.0158(11) 0.0197(12) 0.0039(9) 0.0011(10) 0.0015(9)
O11 0.0191(13) 0.0198(12) 0.0195(12) 0.0003(10) -0.0051(10) 0.0008(10)
O17 0.0186(13) 0.0130(11) 0.0289(13) 0.0036(10) -0.0004(10) 0.0009(9)
O9 0.0180(13) 0.0178(11) 0.0218(12) 0.0032(10) 0.0038(10) 0.0039(9)
O10 0.0189(13) 0.0235(12) 0.0253(13) 0.0079(10) 0.0007(10) 0.0066(10)
O5 0.0144(12) 0.0229(12) 0.0246(12) 0.0050(10) -0.0041(10) 0.0009(9)
O7 0.0197(13) 0.0211(12) 0.0204(12) 0.0045(10) -0.0032(10) -0.0022(10)
O12 0.0262(14) 0.0180(12) 0.0304(14) 0.0074(11) 0.0033(11) 0.0035(10)
O21 0.0204(13) 0.0175(12) 0.0236(12) 0.0051(10) 0.0047(10) 0.0036(9)
O24 0.0222(13) 0.0181(12) 0.0297(13) 0.0065(10) 0.0003(10) 0.0019(10)
O23 0.0146(12) 0.0223(12) 0.0209(12) 0.0020(10) -0.0076(9) 0.0004(9)
O8 0.0251(13) 0.0129(11) 0.0200(12) 0.0022(9) -0.0013(10) 0.0030(9)
O27 0.0399(17) 0.0188(13) 0.0387(16) 0.0091(12) 0.0014(13) 0.0016(11)
O18 0.0199(13) 0.0232(13) 0.0250(13) 0.0053(10) -0.0063(10) 0.0001(10)
O22 0.0188(13) 0.0255(13) 0.0261(13) 0.0114(11) 0.0014(10) 0.0055(10)
O1 0.0221(14) 0.0244(13) 0.0251(13) 0.0060(11) 0.0041(10) 0.0032(10)
O15 0.0238(14) 0.0307(14) 0.0283(14) 0.0099(11) 0.0028(11) 0.0040(11)
O3 0.0271(15) 0.0269(13) 0.0277(13) 0.0114(11) -0.0033(11) 0.0053(11)
O2 0.0221(14) 0.0298(14) 0.0222(12) 0.0109(11) -0.0014(10) 0.0000(10)
O14 0.0289(15) 0.0220(13) 0.0296(14) 0.0072(11) -0.0013(11) -0.0026(11)
O6 0.0219(13) 0.0102(11) 0.0283(13) -0.0004(10) -0.0036(10) 0.0008(9)
N3 0.0188(15) 0.0197(14) 0.0194(14) 0.0069(12) -0.0010(11) 0.0014(11)
O28 0.0326(15) 0.0204(12) 0.0265(13) 0.0070(11) -0.0032(11) 0.0005(11)
O4 0.0471(18) 0.0234(14) 0.0343(15) 0.0067(12) -0.0118(13) 0.0065(12)
O13 0.0332(15) 0.0211(13) 0.0264(13) 0.0104(11) 0.0009(11) 0.0073(11)
O16 0.0280(15) 0.0323(14) 0.0188(12) 0.0110(11) 0.0030(10) 0.0002(11)
N9 0.0156(15) 0.0209(14) 0.0211(14) 0.0066(12) 0.0000(11) 0.0016(11)
N8 0.0219(16) 0.0244(15) 0.0250(15) 0.0110(13) -0.0020(12) 0.0045(12)
N4 0.0195(15) 0.0204(14) 0.0193(14) 0.0066(12) 0.0029(11) 0.0037(11)
C156 0.0126(17) 0.0197(16) 0.0224(17) 0.0047(14) 0.0011(13) 0.0051(13)
N10 0.0174(15) 0.0210(14) 0.0196(14) 0.0052(12) 0.0014(11) 0.0030(11)
N6 0.0220(17) 0.0263(16) 0.0326(17) 0.0141(14) 0.0044(13) 0.0079(13)
C68 0.0132(17) 0.0218(17) 0.0228(17) 0.0057(14) 0.0034(13) 0.0068(13)
C153 0.0149(17) 0.0199(17) 0.0234(17) 0.0061(14) -0.0003(13) 0.0040(13)
C55 0.0196(18) 0.0226(18) 0.0266(18) 0.0091(15) 0.0012(14) 0.0054(14)
N7 0.0186(16) 0.0234(15) 0.0291(16) 0.0102(13) -0.0034(12) 0.0003(12)
C147 0.0230(19) 0.0239(18) 0.0274(19) 0.0117(15) -0.0016(15) 0.0041(14)
C65 0.0199(19) 0.0231(18) 0.0230(18) 0.0074(15) 0.0018(14) 0.0051(14)
N5 0.0163(16) 0.0297(17) 0.0332(17) 0.0164(14) -0.0041(13) -0.0006(12)
C37 0.0202(18) 0.0197(17) 0.0203(16) 0.0084(14) 0.0016(14) 0.0044(14)
N1 0.040(2) 0.0289(18) 0.039(2) 0.0191(16) 0.0023(16) 0.0046(15)
C137 0.0164(17) 0.0211(17) 0.0196(16) 0.0043(14) -0.0009(13) 0.0010(13)
C101 0.0203(18) 0.0208(17) 0.0213(17) 0.0089(14) 0.0024(14) 0.0025(14)
C154 0.0234(19) 0.0210(17) 0.0261(18) 0.0066(15) -0.0010(15) 0.0019(14)
C36 0.0185(19) 0.0284(19) 0.0278(19) 0.0084(16) 0.0065(15) 0.0093(15)
C126 0.0178(18) 0.0200(17) 0.0228(17) 0.0039(14) -0.0004(14) 0.0017(13)
N2 0.044(2) 0.0268(18) 0.043(2) 0.0126(16) 0.0132(17) 0.0059(16)
C140 0.0190(18) 0.0222(17) 0.0182(16) 0.0057(14) 0.0035(13) 0.0015(14)
C54 0.0152(17) 0.0148(16) 0.0243(17) 0.0020(13) -0.0020(13) 0.0012(12)
C143 0.0209(19) 0.0197(17) 0.0277(18) 0.0077(15) 0.0018(15) 0.0019(14)
C93 0.028(2) 0.0271(19) 0.0244(18) 0.0158(16) 0.0008(15) 0.0064(15)
C142 0.0175(18) 0.0152(16) 0.0246(17) 0.0037(14) -0.0009(14) 0.0026(13)
C84 0.0231(19) 0.0209(17) 0.0187(16) 0.0057(14) 0.0051(14) 0.0054(14)
C40 0.0206(18) 0.0194(17) 0.0216(17) 0.0046(14) -0.0030(14) 0.0027(14)
C146 0.026(2) 0.0162(16) 0.0289(19) 0.0069(15) -0.0041(15) -0.0003(14)
C70 0.0143(17) 0.0219(17) 0.0228(17) 0.0051(14) -0.0009(13) 0.0015(13)
C39 0.029(2) 0.0223(18) 0.0252(19) 0.0003(15) -0.0003(16) 0.0073(15)
C33 0.0178(18) 0.0203(17) 0.0201(16) 0.0078(14) 0.0009(13) 0.0033(13)
C14 0.0142(17) 0.0227(17) 0.0222(17) 0.0061(14) 0.0022(13) 0.0013(13)
C64 0.032(2) 0.0243(18) 0.0215(18) 0.0051(15) -0.0004(15) 0.0029(16)
C66 0.0201(19) 0.0263(18) 0.0245(18) 0.0083(15) -0.0006(14) 0.0025(14)
C56 0.026(2) 0.0169(17) 0.0304(19) 0.0060(15) -0.0020(15) 0.0040(14)
C28 0.026(2) 0.0236(18) 0.0252(18) 0.0071(15) 0.0008(15) 0.0041(15)
C31 0.0163(19) 0.034(2) 0.0285(19) 0.0105(17) -0.0034(15) -0.0020(15)
C152 0.026(2) 0.0199(17) 0.0257(18) 0.0058(15) -0.0003(15) 0.0029(14)
C110 0.0171(18) 0.0260(18) 0.0186(16) 0.0038(14) 0.0000(13) -0.0050(14)
C29 0.0195(19) 0.0212(17) 0.0231(17) 0.0044(14) 0.0010(14) 0.0014(14)
C80 0.0195(18) 0.0240(18) 0.0240(17) 0.0070(15) 0.0045(14) 0.0091(14)
C81 0.0197(18) 0.0206(17) 0.0201(17) 0.0040(14) 0.0006(14) 0.0032(14)
C98 0.029(2) 0.0193(17) 0.0283(19) 0.0012(15) 0.0027(16) 0.0050(15)
C105 0.0169(18) 0.0230(17) 0.0212(17) 0.0087(14) 0.0017(13) 0.0038(13)
C13 0.0183(18) 0.0212(17) 0.0205(17) 0.0037(14) -0.0020(14) -0.0017(14)
C97 0.025(2) 0.0186(17) 0.0229(17) 0.0031(14) -0.0010(14) 0.0001(14)
C145 0.0204(19) 0.0202(17) 0.0267(18) 0.0029(15) -0.0012(15) 0.0021(14)
C75 0.031(2) 0.0245(19) 0.030(2) 0.0084(16) 0.0052(16) 0.0109(16)
C109 0.0152(18) 0.0234(18) 0.0248(18) 0.0043(15) 0.0010(14) -0.0022(14)
C27 0.031(2) 0.0232(19) 0.0286(19) 0.0035(16) 0.0021(16) 0.0029(16)
C32 0.0156(18) 0.0252(18) 0.0262(18) 0.0101(15) 0.0005(14) 0.0021(14)
C15 0.0215(19) 0.0272(19) 0.0254(18) 0.0089(15) 0.0001(15) 0.0016(15)
C57 0.025(2) 0.0194(17) 0.0286(19) 0.0015(15) -0.0019(16) 0.0015(14)
C138 0.0199(19) 0.0273(19) 0.0241(18) 0.0049(15) 0.0013(14) 0.0086(15)
C38 0.031(2) 0.027(2) 0.029(2) 0.0004(16) 0.0069(17) 0.0146(17)
C89 0.0209(19) 0.0287(19) 0.0273(18) 0.0164(16) -0.0004(15) 0.0059(15)
C25 0.0241(19) 0.0240(18) 0.0212(17) 0.0082(15) 0.0015(14) 0.0027(14)
C149 0.034(2) 0.029(2) 0.0268(19) 0.0123(16) 0.0035(16) 0.0061(16)
C99 0.027(2) 0.0252(19) 0.031(2) 0.0045(16) 0.0099(16) 0.0125(16)
C69 0.0102(16) 0.0195(16) 0.0251(17) 0.0053(14) 0.0000(13) -0.0002(12)
C17 0.026(2) 0.0229(18) 0.0275(19) 0.0051(15) 0.0025(15) -0.0023(15)
C49 0.022(2) 0.035(2) 0.037(2) 0.0232(18) 0.0063(16) 0.0105(16)
C121 0.027(2) 0.030(2) 0.0266(19) 0.0096(16) 0.0001(15) 0.0041(16)
C71 0.033(2) 0.028(2) 0.0265(19) 0.0038(16) -0.0040(16) 0.0102(17)
C111 0.025(2) 0.0283(19) 0.0225(18) 0.0057(15) 0.0030(15) -0.0027(15)
C63 0.032(2) 0.037(2) 0.027(2) 0.0110(17) 0.0025(17) 0.0065(18)
C127 0.030(2) 0.0236(19) 0.037(2) 0.0032(17) 0.0065(18) 0.0083(16)
C151 0.028(2) 0.0229(18) 0.0196(17) 0.0034(14) 0.0005(14) 0.0065(15)
C26 0.030(2) 0.0263(19) 0.0282(19) 0.0100(16) 0.0001(16) 0.0066(16)
C91 0.040(3) 0.044(2) 0.034(2) 0.022(2) 0.0112(19) 0.024(2)
C53 0.0133(17) 0.0192(16) 0.0253(17) 0.0043(14) 0.0051(14) 0.0037(13)
C45 0.0169(19) 0.039(2) 0.037(2) 0.0260(18) 0.0027(16) 0.0081(16)
C131 0.036(2) 0.040(2) 0.0243(19) 0.0051(17) 0.0009(17) 0.0161(19)
C155 0.026(2) 0.0235(18) 0.0259(18) 0.0099(15) -0.0010(15) -0.0005(15)
C78 0.028(2) 0.033(2) 0.0223(18) -0.0030(16) -0.0036(16) 0.0031(17)
C124 0.024(2) 0.0218(18) 0.0279(19) 0.0070(15) -0.0031(15) 0.0063(14)
C73 0.023(2) 0.037(2) 0.0237(19) 0.0004(17) -0.0007(15) 0.0030(16)
C100 0.0200(19) 0.0265(19) 0.0291(19) 0.0093(16) 0.0091(15) 0.0078(15)
C82 0.037(2) 0.030(2) 0.028(2) 0.0110(17) -0.0046(17) 0.0034(17)
C106 0.0153(19) 0.035(2) 0.032(2) 0.0079(17) -0.0002(15) -0.0006(15)
C88 0.027(2) 0.040(2) 0.037(2) 0.0207(19) 0.0018(17) 0.0086(18)
C125 0.0106(16) 0.0202(17) 0.0234(17) 0.0054(14) -0.0002(13) -0.0006(13)
C108 0.0177(18) 0.0243(18) 0.0232(18) 0.0022(15) -0.0016(14) 0.0008(14)
C144 0.0211(19) 0.0224(18) 0.0239(18) 0.0051(15) 0.0000(14) 0.0026(14)
C150 0.0192(18) 0.0247(18) 0.0257(18) 0.0105(15) 0.0031(14) 0.0059(14)
C47 0.040(3) 0.055(3) 0.051(3) 0.037(2) 0.023(2) 0.028(2)
C113 0.046(3) 0.028(2) 0.028(2) 0.0001(17) 0.0083(19) -0.0069(18)
C16 0.022(2) 0.0228(18) 0.036(2) 0.0038(16) -0.0005(16) 0.0068(15)
C136 0.036(2) 0.026(2) 0.036(2) 0.0120(17) -0.0080(18) -0.0007(17)
C19 0.033(2) 0.0276(19) 0.0251(19) 0.0080(16) 0.0055(16) 0.0102(16)
C44 0.020(2) 0.052(3) 0.048(3) 0.038(2) 0.0046(18) 0.0088(18)
C134 0.027(2) 0.033(2) 0.027(2) 0.0015(17) -0.0086(16) -0.0039(17)
C30 0.0188(19) 0.030(2) 0.0262(18) 0.0060(16) -0.0032(15) -0.0009(15)
C92 0.034(2) 0.031(2) 0.0268(19) 0.0165(17) 0.0072(16) 0.0147(17)
C59 0.024(2) 0.0197(17) 0.0292(19) 0.0074(15) 0.0011(15) -0.0003(14)
C141 0.0158(18) 0.0228(18) 0.0254(18) 0.0049(15) 0.0023(14) 0.0021(14)
C87 0.019(2) 0.055(3) 0.051(3) 0.026(2) 0.0009(19) 0.0032(19)
C58 0.031(2) 0.0234(18) 0.0240(18) 0.0062(15) -0.0016(15) -0.0010(15)
C96 0.030(2) 0.0237(18) 0.0264(19) 0.0082(15) -0.0025(16) 0.0040(15)
C9 0.034(2) 0.030(2) 0.034(2) 0.0164(18) 0.0068(17) 0.0060(17)
C50 0.053(3) 0.035(2) 0.035(2) 0.0148(19) 0.018(2) 0.023(2)
C18 0.040(2) 0.030(2) 0.0246(19) 0.0100(16) 0.0057(17) 0.0104(17)
C128 0.037(3) 0.029(2) 0.043(3) -0.0093(19) 0.013(2) 0.0046(18)
C104 0.0174(19) 0.0271(19) 0.0292(19) 0.0093(16) 0.0021(15) 0.0031(14)
O25 0.049(4) 0.066(5) 0.041(3) 0.013(3) -0.012(2) -0.013(3)
C34 0.0167(19) 0.033(2) 0.038(2) 0.0140(18) 0.0021(16) 0.0041(15)
C67 0.022(2) 0.0281(19) 0.033(2) 0.0127(17) -0.0015(16) 0.0019(15)
C62 0.023(2) 0.035(2) 0.0293(19) 0.0174(17) 0.0014(15) 0.0046(16)
C107 0.022(2) 0.029(2) 0.029(2) 0.0032(16) -0.0015(15) -0.0036(15)
C85 0.029(2) 0.028(2) 0.037(2) 0.0082(18) -0.0062(17) -0.0031(16)
C114 0.046(3) 0.040(2) 0.024(2) 0.0104(18) 0.0050(18) -0.006(2)
C74 0.031(2) 0.035(2) 0.0262(19) 0.0106(17) 0.0049(16) 0.0074(17)
C43 0.016(2) 0.066(3) 0.065(3) 0.048(3) -0.003(2) -0.003(2)
C42 0.023(2) 0.055(3) 0.054(3) 0.034(2) -0.010(2) -0.011(2)
C148 0.028(2) 0.0211(18) 0.0279(19) 0.0040(15) -0.0033(16) 0.0047(15)
C115 0.036(2) 0.033(2) 0.0247(19) 0.0103(17) -0.0025(16) -0.0039(17)
C94 0.050(3) 0.026(2) 0.0244(19) 0.0106(16) 0.0054(18) 0.0167(18)
C135 0.041(3) 0.042(2) 0.037(2) 0.016(2) -0.022(2) -0.006(2)
C86 0.021(2) 0.040(2) 0.052(3) 0.013(2) -0.0074(19) -0.0053(18)
C48 0.032(2) 0.040(2) 0.040(2) 0.027(2) 0.0159(18) 0.0223(18)
C61 0.031(2) 0.050(3) 0.035(2) 0.024(2) 0.0050(18) 0.0045(19)
C95 0.046(3) 0.0214(18) 0.027(2) 0.0057(16) -0.0005(18) 0.0056(17)
C52 0.028(2) 0.029(2) 0.034(2) 0.0093(17) 0.0047(17) 0.0060(16)
C24 0.031(2) 0.0221(18) 0.0264(19) 0.0071(15) -0.0017(16) 0.0033(15)
C103 0.0157(19) 0.037(2) 0.041(2) 0.0113(19) 0.0054(16) 0.0075(16)
C72 0.041(3) 0.027(2) 0.028(2) -0.0041(16) -0.0008(18) 0.0127(18)
C139 0.026(2) 0.0187(17) 0.0293(19) -0.0011(15) -0.0013(16) 0.0007(15)
C22 0.026(2) 0.029(2) 0.0276(19) 0.0071(16) -0.0004(16) 0.0001(16)
C122 0.047(3) 0.032(2) 0.036(2) 0.0067(19) 0.003(2) 0.0058(19)
C8 0.037(2) 0.034(2) 0.038(2) 0.0176(19) 0.0022(19) 0.0085(18)
C79 0.025(2) 0.0179(17) 0.031(2) 0.0005(15) 0.0045(16) 0.0023(14)
C102 0.026(2) 0.029(2) 0.037(2) 0.0052(17) 0.0056(17) 0.0083(16)
C23 0.029(2) 0.028(2) 0.0292(19) 0.0109(16) -0.0049(16) 0.0055(16)
C83 0.040(3) 0.046(3) 0.0217(19) 0.0078(18) -0.0094(17) 0.003(2)
C41 0.026(2) 0.040(2) 0.037(2) 0.0196(19) -0.0088(17) -0.0049(17)
C129 0.025(2) 0.048(3) 0.027(2) -0.0120(19) 0.0029(17) -0.0053(19)
C20 0.041(3) 0.026(2) 0.033(2) 0.0064(17) 0.0071(18) 0.0053(17)
C4 0.047(3) 0.027(2) 0.032(2) 0.0169(17) 0.0081(19) 0.0090(18)
C112 0.041(3) 0.026(2) 0.034(2) 0.0055(17) 0.0048(19) -0.0002(18)
C60 0.036(2) 0.0228(19) 0.028(2) 0.0004(16) -0.0097(17) -0.0002(16)
C5 0.039(2) 0.029(2) 0.031(2) 0.0181(17) 0.0056(18) 0.0068(17)
C21 0.032(2) 0.035(2) 0.0245(19) 0.0047(17) 0.0026(16) 0.0041(17)
C3 0.067(3) 0.030(2) 0.033(2) 0.0130(19) 0.016(2) 0.016(2)
C35 0.026(2) 0.032(2) 0.034(2) 0.0089(17) 0.0050(17) 0.0110(17)
C120 0.034(2) 0.032(2) 0.034(2) 0.0114(18) 0.0044(18) 0.0089(17)
C1 0.052(3) 0.028(2) 0.043(3) 0.018(2) -0.003(2) -0.0003(19)
C76 0.035(2) 0.050(3) 0.025(2) -0.0024(19) 0.0022(18) 0.009(2)
C123 0.056(3) 0.040(3) 0.028(2) 0.0033(19) 0.003(2) 0.009(2)
C46 0.025(2) 0.069(3) 0.060(3) 0.050(3) 0.018(2) 0.022(2)
C6 0.043(3) 0.036(2) 0.041(2) 0.023(2) 0.013(2) 0.0160(19)
C51 0.042(3) 0.026(2) 0.038(2) 0.0062(18) 0.0101(19) 0.0123(18)
C77 0.038(3) 0.039(3) 0.038(2) -0.009(2) -0.010(2) 0.001(2)
C12 0.047(3) 0.033(2) 0.055(3) 0.008(2) 0.013(2) 0.004(2)
C118 0.030(2) 0.052(3) 0.031(2) 0.011(2) 0.0040(18) 0.007(2)
C7 0.038(3) 0.042(3) 0.044(3) 0.024(2) 0.007(2) 0.011(2)
C119 0.038(3) 0.044(3) 0.040(2) 0.022(2) 0.0055(19) 0.010(2)
C133 0.044(3) 0.045(3) 0.036(2) 0.002(2) -0.016(2) -0.013(2)
C117 0.042(3) 0.075(4) 0.039(3) 0.020(3) 0.008(2) 0.009(3)
C90 0.028(2) 0.057(3) 0.044(2) 0.032(2) 0.0096(19) 0.018(2)
C130 0.039(3) 0.068(3) 0.026(2) 0.007(2) 0.0011(19) 0.015(2)
C132 0.038(3) 0.082(4) 0.034(3) -0.025(3) 0.012(2) -0.017(3)
C116 0.096(5) 0.037(3) 0.034(3) 0.006(2) 0.021(3) -0.004(3)
C10 0.044(3) 0.038(3) 0.050(3) 0.011(2) 0.005(2) 0.004(2)
C2 0.062(3) 0.031(2) 0.035(2) 0.0117(19) 0.000(2) 0.005(2)
C11 0.061(4) 0.041(3) 0.066(4) -0.005(3) 0.009(3) 0.004(3)
O26 0.064(9) 0.060(8) 0.043(6) 0.013(6) -0.009(6) -0.015(6)
S2A 0.047(4) 0.067(5) 0.028(3) 0.005(3) -0.002(3) -0.001(3)
O25A 0.060(9) 0.064(11) 0.018(5) 0.001(5) -0.003(5) -0.039(8)
O26A 0.074(7) 0.102(10) 0.034(4) 0.019(5) -0.014(4) -0.032(7)

loop_
_atom_type_symbol
_atom_type_description
_atom_type_scat_dispersion_real
_atom_type_scat_dispersion_imag
_atom_type_scat_source
C C 0.0181 0.0091 'International Tables Vol C Tables 4.2.6.8 and 6.1.1.4'
H H 0.0000 0.0000 'International Tables Vol C Tables 4.2.6.8 and 6.1.1.4'
Eu Eu -8.9294 11.1857 'International Tables Vol C Tables 4.2.6.8 and 6.1.1.4'
N N 0.0311 0.0180 'International Tables Vol C Tables 4.2.6.8 and 6.1.1.4'
O O 0.0492 0.0322 'International Tables Vol C Tables 4.2.6.8 and 6.1.1.4'
S S 0.3331 0.5567 'International Tables Vol C Tables 4.2.6.8 and 6.1.1.4'

loop_
_geom_angle_atom_site_label_1
_geom_angle_atom_site_label_2
_geom_angle_atom_site_label_3
_geom_angle
_geom_angle_site_symmetry_1
_geom_angle_site_symmetry_3
_geom_angle_publ_flag
O19 Eu3 Eu4 132.99(6) 2_767 . ?
O19 Eu3 N9 96.98(9) 2_767 . ?
O19 Eu3 C156 26.96(9) 2_767 2_767 ?
O19 Eu3 N10 72.45(9) 2_767 . ?
O19 Eu3 C84 140.23(8) 2_767 . ?
O19 Eu3 C125 84.90(9) 2_767 . ?
O20 Eu3 Eu4 135.87(6) 2_767 . ?
O20 Eu3 O19 53.19(8) 2_767 2_767 ?
O20 Eu3 N9 74.57(8) 2_767 . ?
O20 Eu3 C156 26.49(9) 2_767 2_767 ?
O20 Eu3 N10 104.26(9) 2_767 . ?
O20 Eu3 C84 93.74(8) 2_767 . ?
O20 Eu3 C125 95.19(8) 2_767 . ?
O11 Eu3 Eu4 72.67(6) . . ?
O11 Eu3 O19 130.19(8) . 2_767 ?
O11 Eu3 O20 78.60(8) . 2_767 ?
O11 Eu3 N9 79.31(9) . . ?
O11 Eu3 C156 103.61(9) . 2_767 ?
O11 Eu3 N10 139.61(9) . . ?
O11 Eu3 C84 18.56(8) . . ?
O11 Eu3 C125 88.17(9) . . ?
O17 Eu3 Eu4 58.72(6) . . ?
O17 Eu3 O19 84.26(8) . 2_767 ?
O17 Eu3 O20 132.76(8) . 2_767 ?
O17 Eu3 O11 130.89(9) . . ?
O17 Eu3 N9 137.45(9) . . ?
O17 Eu3 C156 108.01(9) . 2_767 ?
O17 Eu3 N10 76.79(9) . . ?
O17 Eu3 C84 112.42(9) . . ?
O17 Eu3 C125 57.39(8) . . ?
O21 Eu3 Eu4 64.40(6) . . ?
O21 Eu3 O19 79.31(8) . 2_767 ?
O21 Eu3 O20 77.96(8) . 2_767 ?
O21 Eu3 O11 79.13(9) . . ?
O21 Eu3 O17 74.42(8) . . ?
O21 Eu3 N9 147.82(9) . . ?
O21 Eu3 C156 74.51(9) . 2_767 ?
O21 Eu3 N10 141.24(9) . . ?
O21 Eu3 C84 71.69(9) . . ?
O21 Eu3 C125 18.21(8) . . ?
O16 Eu3 Eu4 54.14(7) . . ?
O16 Eu3 O19 151.82(9) . 2_767 ?
O16 Eu3 O20 147.15(9) . 2_767 ?
O16 Eu3 O11 77.03(9) . . ?
O16 Eu3 O17 80.08(9) . . ?
O16 Eu3 O21 118.11(9) . . ?
O16 Eu3 N9 79.53(9) . . ?
O16 Eu3 C156 166.94(10) . 2_767 ?
O16 Eu3 N10 81.20(9) . . ?
O16 Eu3 C84 67.88(9) . . ?
O16 Eu3 C125 105.65(9) . . ?
N9 Eu3 Eu4 129.66(6) . . ?
N9 Eu3 C156 87.74(9) . 2_767 ?
N9 Eu3 N10 63.44(9) . . ?
N9 Eu3 C84 93.59(9) . . ?
N9 Eu3 C125 165.11(9) . . ?
C156 Eu3 Eu4 138.77(7) 2_767 . ?
C156 Eu3 C84 116.29(9) 2_767 . ?
C156 Eu3 C125 87.40(9) 2_767 . ?
N10 Eu3 Eu4 119.38(6) . . ?
N10 Eu3 C156 90.55(9) . 2_767 ?
N10 Eu3 C84 144.74(9) . . ?
N10 Eu3 C125 130.68(9) . . ?
C84 Eu3 Eu4 54.12(6) . . ?
C84 Eu3 C125 76.03(9) . . ?
C125 Eu3 Eu4 51.88(6) . . ?
O9 Eu1 Eu2 63.84(6) . . ?
O9 Eu1 O7 79.15(8) . 2_656 ?
O9 Eu1 O23 77.66(8) . 1_444 ?
O9 Eu1 O8 78.74(8) . 2_656 ?
O9 Eu1 N3 147.44(9) . . ?
O9 Eu1 N4 142.03(9) . . ?
O9 Eu1 C68 75.63(9) . 2_656 ?
O9 Eu1 C140 69.51(8) . 1_444 ?
O9 Eu1 C69 18.58(8) . . ?
O7 Eu1 Eu2 130.21(6) 2_656 . ?
O7 Eu1 N3 100.03(9) 2_656 . ?
O7 Eu1 N4 70.93(8) 2_656 . ?
O7 Eu1 C68 26.50(9) 2_656 2_656 ?
O7 Eu1 C140 140.58(8) 2_656 1_444 ?
O7 Eu1 C69 82.93(9) 2_656 . ?
O23 Eu1 Eu2 71.93(6) 1_444 . ?
O23 Eu1 O7 132.73(8) 1_444 2_656 ?
O23 Eu1 O8 82.57(8) 1_444 2_656 ?
O23 Eu1 N3 79.65(9) 1_444 . ?
O23 Eu1 N4 140.21(9) 1_444 . ?
O23 Eu1 C68 107.17(9) 1_444 2_656 ?
O23 Eu1 C140 18.36(8) 1_444 1_444 ?
O23 Eu1 C69 87.66(9) 1_444 . ?
O8 Eu1 Eu2 138.05(6) 2_656 . ?
O8 Eu1 O7 52.69(8) 2_656 2_656 ?
O8 Eu1 N3 75.41(8) 2_656 . ?
O8 Eu1 N4 100.02(9) 2_656 . ?
O8 Eu1 C68 26.33(9) 2_656 2_656 ?
O8 Eu1 C140 96.98(8) 2_656 1_444 ?
O8 Eu1 C69 95.50(8) 2_656 . ?
O2 Eu1 Eu2 56.96(6) . . ?
O2 Eu1 O9 120.12(9) . . ?
O2 Eu1 O7 149.78(8) . 2_656 ?
O2 Eu1 O23 76.74(9) . 1_444 ?
O2 Eu1 O8 147.35(8) . 2_656 ?
O2 Eu1 N3 76.22(9) . . ?
O2 Eu1 N4 81.05(9) . . ?
O2 Eu1 C68 164.16(9) . 2_656 ?
O2 Eu1 C140 69.38(9) . 1_444 ?
O2 Eu1 C69 108.45(9) . . ?
O6 Eu1 Eu2 57.57(6) . . ?
O6 Eu1 O9 75.57(8) . . ?
O6 Eu1 O7 82.66(8) . 2_656 ?
O6 Eu1 O23 129.15(9) . 1_444 ?
O6 Eu1 O8 131.84(8) . 2_656 ?
O6 Eu1 O2 80.57(9) . . ?
O6 Eu1 N3 136.92(9) . . ?
O6 Eu1 N4 77.88(9) . . ?
O6 Eu1 C68 106.89(9) . 2_656 ?
O6 Eu1 C140 110.80(9) . 1_444 ?
O6 Eu1 C69 57.71(9) . . ?
N3 Eu1 Eu2 129.17(6) . . ?
N3 Eu1 N4 63.10(9) . . ?
N3 Eu1 C68 89.24(9) . 2_656 ?
N3 Eu1 C140 94.25(9) . 1_444 ?
N3 Eu1 C69 165.17(9) . . ?
N4 Eu1 Eu2 120.97(6) . . ?
N4 Eu1 C68 86.81(9) . 2_656 ?
N4 Eu1 C140 146.67(8) . 1_444 ?
N4 Eu1 C69 130.95(9) . . ?
C68 Eu1 Eu2 138.85(7) 2_656 . ?
C68 Eu1 C140 118.77(9) 2_656 1_444 ?
C68 Eu1 C69 87.20(9) 2_656 . ?
C140 Eu1 Eu2 53.64(6) 1_444 . ?
C69 Eu1 Eu2 51.82(6) . . ?
C69 Eu1 C140 74.99(9) . 1_444 ?
Eu1 Eu2 H28B 128.3 . . ?
O10 Eu2 Eu1 59.88(6) . . ?
O10 Eu2 O28 134.97(9) . . ?
O10 Eu2 H28B 112.7 . . ?
O10 Eu2 N6 67.03(9) . . ?
O10 Eu2 N5 73.44(9) . . ?
O5 Eu2 Eu1 65.48(6) . . ?
O5 Eu2 O10 75.31(8) . . ?
O5 Eu2 O1 79.12(9) . . ?
O5 Eu2 O3 144.81(9) . 1_455 ?
O5 Eu2 O28 77.78(9) . . ?
O5 Eu2 H28B 63.5 . . ?
O5 Eu2 N6 76.32(9) . . ?
O5 Eu2 N5 135.07(10) . . ?
O24 Eu2 Eu1 51.77(6) 1_444 . ?
O24 Eu2 O10 77.45(8) 1_444 . ?
O24 Eu2 O5 117.10(9) 1_444 . ?
O24 Eu2 O1 74.86(9) 1_444 . ?
O24 Eu2 O3 81.28(9) 1_444 1_455 ?
O24 Eu2 O28 147.53(9) 1_444 . ?
O24 Eu2 H28B 168.8 1_444 . ?
O24 Eu2 N6 137.48(9) 1_444 . ?
O24 Eu2 N5 86.41(9) 1_444 . ?
O1 Eu2 Eu1 68.01(6) . . ?
O1 Eu2 O10 127.61(8) . . ?
O1 Eu2 O3 77.42(9) . 1_455 ?
O1 Eu2 O28 80.58(9) . . ?
O1 Eu2 H28B 94.7 . . ?
O1 Eu2 N6 146.29(9) . . ?
O1 Eu2 N5 145.80(10) . . ?
O3 Eu2 Eu1 126.70(6) 1_455 . ?
O3 Eu2 O10 139.82(9) 1_455 . ?
O3 Eu2 O28 72.81(9) 1_455 . ?
O3 Eu2 H28B 92.7 1_455 . ?
O3 Eu2 N6 111.39(9) 1_455 . ?
O3 Eu2 N5 71.55(10) 1_455 . ?
O28 Eu2 Eu1 134.92(6) . . ?
O28 Eu2 H28B 22.4 . . ?
O28 Eu2 N6 71.95(9) . . ?
O28 Eu2 N5 103.10(9) . . ?
N6 Eu2 Eu1 120.04(7) . . ?
N6 Eu2 H28B 53.6 . . ?
N5 Eu2 Eu1 121.16(7) . . ?
N5 Eu2 H28B 100.7 . . ?
N5 Eu2 N6 62.12(10) . . ?
O12 Eu4 Eu3 52.89(7) . . ?
O12 Eu4 O18 119.53(9) . . ?
O12 Eu4 O22 79.44(9) . . ?
O12 Eu4 O15 79.83(9) . . ?
O12 Eu4 O14 76.02(9) . 2_766 ?
O12 Eu4 O13 129.09(9) . 2_766 ?
O12 Eu4 N8 142.51(9) . . ?
O12 Eu4 N7 89.10(10) . . ?
O12 Eu4 C109 65.57(9) . . ?
O12 Eu4 C124 101.99(10) . 2_766 ?
O18 Eu4 Eu3 66.94(6) . . ?
O18 Eu4 O22 77.93(9) . . ?
O18 Eu4 O15 76.98(9) . . ?
O18 Eu4 O14 140.81(9) . 2_766 ?
O18 Eu4 O13 98.64(9) . 2_766 ?
O18 Eu4 N8 75.74(9) . . ?
O18 Eu4 N7 137.24(10) . . ?
O18 Eu4 C109 75.78(9) . . ?
O18 Eu4 C124 119.48(10) . 2_766 ?
O22 Eu4 Eu3 62.05(6) . . ?
O22 Eu4 O15 133.47(9) . . ?
O22 Eu4 O14 141.06(9) . 2_766 ?
O22 Eu4 O13 145.11(8) . 2_766 ?
O22 Eu4 N8 70.34(9) . . ?
O22 Eu4 N7 77.18(9) . . ?
O22 Eu4 C109 115.89(9) . . ?
O22 Eu4 C124 156.61(10) . 2_766 ?
O15 Eu4 Eu3 72.19(6) . . ?
O15 Eu4 O14 70.62(9) . 2_766 ?
O15 Eu4 O13 77.40(9) . 2_766 ?
O15 Eu4 N8 137.42(9) . . ?
O15 Eu4 N7 143.24(10) . . ?
O15 Eu4 C109 18.99(9) . . ?
O15 Eu4 C124 68.93(10) . 2_766 ?
O14 Eu4 Eu3 120.54(6) 2_766 . ?
O14 Eu4 N8 115.08(9) 2_766 . ?
O14 Eu4 N7 72.71(10) 2_766 . ?
O14 Eu4 C109 80.30(9) 2_766 . ?
O14 Eu4 C124 26.79(10) 2_766 2_766 ?
O13 Eu4 Eu3 148.52(6) 2_766 . ?
O13 Eu4 O14 53.58(8) 2_766 2_766 ?
O13 Eu4 N8 75.14(9) 2_766 . ?
O13 Eu4 N7 83.07(9) 2_766 . ?
O13 Eu4 C109 96.28(9) 2_766 . ?
O13 Eu4 C124 27.12(10) 2_766 2_766 ?
N8 Eu4 Eu3 123.79(6) . . ?
N8 Eu4 C109 148.54(10) . . ?
N8 Eu4 C124 97.55(10) . 2_766 ?
N7 Eu4 Eu3 126.93(7) . . ?
N7 Eu4 N8 63.35(10) . . ?
N7 Eu4 C109 146.85(10) . . ?
N7 Eu4 C124 79.50(10) . 2_766 ?
C109 Eu4 Eu3 53.91(7) . . ?
C124 Eu4 Eu3 137.01(8) 2_766 . ?
C124 Eu4 C109 85.07(10) 2_766 . ?
C149 S5 C148 100.87(18) . . ?
C20 S1 C21 101.4(2) . . ?
C60 S3 C61 100.9(2) . . ?
C76 S2 C77 103.0(2) . . ?
C117 S4 C116 101.2(3) . . ?
C133 S6A C132 98.7(3) . . ?
C133 S6 C132 95.1(3) . . ?
C156 O19 Eu3 92.3(2) . 2_767 ?
C156 O20 Eu3 93.4(2) . 2_767 ?
C84 O11 Eu3 124.6(2) . . ?
C141 O17 Eu3 148.4(2) . . ?
C69 O9 Eu1 125.2(2) . . ?
C69 O10 Eu2 141.0(2) . . ?
C53 O5 Eu2 132.2(2) . . ?
C68 O7 Eu1 91.3(2) . 2_656 ?
C84 O12 Eu4 164.9(3) . . ?
C125 O21 Eu3 126.2(2) . . ?
C140 O24 Eu2 164.8(2) . 1_666 ?
C140 O23 Eu1 125.4(2) . 1_666 ?
C68 O8 Eu1 95.1(2) . 2_656 ?
H27A O27 H27B 109.5 . . ?
C141 O18 Eu4 131.1(2) . . ?
C125 O22 Eu4 139.7(2) . . ?
C13 O1 Eu2 130.3(2) . . ?
C109 O15 Eu4 122.8(2) . . ?
C28 O3 Eu2 135.5(2) . 1_655 ?
C13 O2 Eu1 150.6(2) . . ?
C124 O14 Eu4 90.7(2) . 2_766 ?
C53 O6 Eu1 151.4(2) . . ?
C37 N3 Eu1 120.3(2) . . ?
C40 N3 Eu1 121.2(2) . . ?
C40 N3 C37 118.3(3) . . ?
Eu2 O28 H28A 109.6 . . ?
Eu2 O28 H28B 85.1 . . ?
H28A O28 H28B 123.8 . . ?
C124 O13 Eu4 92.8(2) . 2_766 ?
C109 O16 Eu3 159.2(2) . . ?
C101 N9 Eu3 120.4(2) . . ?
C97 N9 Eu3 121.2(2) . . ?
C97 N9 C101 118.1(3) . . ?
C93 N8 Eu4 118.1(2) . . ?
C96 N8 Eu4 123.9(3) . . ?
C96 N8 C93 117.5(3) . . ?
C33 N4 Eu1 119.6(2) . . ?
C29 N4 Eu1 122.7(2) . . ?
C29 N4 C33 117.7(3) . . ?
O19 C156 Eu3 60.76(18) . 2_767 ?
O19 C156 C153 119.8(3) . . ?
O20 C156 Eu3 60.15(17) . 2_767 ?
O20 C156 O19 120.0(3) . . ?
O20 C156 C153 120.2(3) . . ?
C153 C156 Eu3 168.8(2) . 2_767 ?
C105 N10 Eu3 118.8(2) . . ?
C108 N10 Eu3 123.4(2) . . ?
C108 N10 C105 117.8(3) . . ?
C49 N6 Eu2 119.0(3) . . ?
C52 N6 Eu2 122.8(3) . . ?
C52 N6 C49 117.7(3) . . ?
O7 C68 Eu1 62.16(18) . 2_656 ?
O7 C68 C65 120.4(3) . . ?
O8 C68 Eu1 58.56(17) . 2_656 ?
O8 C68 O7 120.2(3) . . ?
O8 C68 C65 119.3(3) . . ?
C65 C68 Eu1 171.1(2) . 2_656 ?
C154 C153 C156 120.5(3) . . ?
C152 C153 C156 120.6(3) . . ?
C152 C153 C154 118.8(3) . . ?
C54 C55 H55 120.4 . . ?
C56 C55 H55 120.4 . . ?
C56 C55 C54 119.2(3) . . ?
C89 N7 Eu4 121.8(2) . . ?
C85 N7 Eu4 120.2(3) . . ?
C85 N7 C89 117.9(3) . . ?
C142 C147 H147 119.8 . . ?
C146 C147 H147 119.8 . . ?
C146 C147 C142 120.4(3) . . ?
C64 C65 C68 120.5(3) . . ?
C66 C65 C68 120.8(3) . . ?
C66 C65 C64 118.7(3) . . ?
C45 N5 Eu2 122.4(2) . . ?
C41 N5 Eu2 119.7(3) . . ?
C41 N5 C45 117.8(3) . . ?
N3 C37 C36 122.5(3) . . ?
N3 C37 C33 118.1(3) . . ?
C36 C37 C33 119.3(3) . . ?
C1 N1 C5 118.1(4) . . ?
C138 C137 C140 120.0(3) . . ?
C136 C137 C140 120.9(3) . . ?
C136 C137 C138 119.1(3) . . ?
N9 C101 C105 118.1(3) . . ?
N9 C101 C100 122.5(3) . . ?
C100 C101 C105 119.4(3) . . ?
C153 C154 H154 119.8 . . ?
C155 C154 C153 120.5(3) . . ?
C155 C154 H154 119.8 . . ?
C37 C36 C38 117.8(3) . . ?
C37 C36 C35 119.9(4) . . ?
C38 C36 C35 122.2(3) . . ?
C127 C126 C125 120.7(3) . . ?
C131 C126 C127 119.0(4) . . ?
C131 C126 C125 120.3(3) . . ?
C12 N2 C9 116.8(4) . . ?
O24 C140 Eu1 89.0(2) . 1_666 ?
O24 C140 C137 117.9(3) . . ?
O23 C140 Eu1 36.24(16) . 1_666 ?
O23 C140 O24 125.2(3) . . ?
O23 C140 C137 116.9(3) . . ?
C137 C140 Eu1 153.1(2) . 1_666 ?
C55 C54 C53 119.9(3) . . ?
C59 C54 C55 120.2(3) . . ?
C59 C54 C53 119.9(3) . . ?
C142 C143 H143 120.0 . . ?
C142 C143 C144 119.9(3) . . ?
C144 C143 H143 120.0 . . ?
N8 C93 C89 118.0(3) . . ?
N8 C93 C92 123.0(4) . . ?
C92 C93 C89 119.1(4) . . ?
C147 C142 C141 120.1(3) . . ?
C143 C142 C147 119.3(3) . . ?
C143 C142 C141 120.6(3) . . ?
O11 C84 Eu3 36.86(16) . . ?
O11 C84 O12 124.1(3) . . ?
O11 C84 C81 117.7(3) . . ?
O12 C84 Eu3 87.2(2) . . ?
O12 C84 C81 118.2(3) . . ?
C81 C84 Eu3 154.5(2) . . ?
N3 C40 H40 118.6 . . ?
N3 C40 C39 122.8(3) . . ?
C39 C40 H40 118.6 . . ?
C147 C146 H146 119.7 . . ?
C147 C146 C145 120.6(3) . . ?
C145 C146 H146 119.7 . . ?
C75 C70 C69 119.8(3) . . ?
C71 C70 C75 118.4(3) . . ?
C71 C70 C69 121.8(3) . . ?
C40 C39 H39 120.4 . . ?
C38 C39 C40 119.3(4) . . ?
C38 C39 H39 120.4 . . ?
N4 C33 C37 118.0(3) . . ?
N4 C33 C32 122.7(3) . . ?
C32 C33 C37 119.3(3) . . ?
C15 C14 C13 121.2(3) . . ?
C15 C14 C19 118.5(3) . . ?
C19 C14 C13 120.3(3) . . ?
C65 C64 H64 119.7 . . ?
C63 C64 C65 120.6(4) . . ?
C63 C64 H64 119.7 . . ?
C65 C66 H66 119.7 . . ?
C67 C66 C65 120.5(4) . . ?
C67 C66 H66 119.7 . . ?
C55 C56 H56 119.5 . . ?
C55 C56 C57 121.0(3) . . ?
C57 C56 H56 119.5 . . ?
O3 C28 C25 117.0(3) . . ?
O4 C28 O3 124.9(4) . . ?
O4 C28 C25 118.2(3) . . ?
C32 C31 H31 120.4 . . ?
C30 C31 H31 120.4 . . ?
C30 C31 C32 119.2(3) . . ?
C153 C152 H152 119.9 . . ?
C151 C152 C153 120.2(3) . . ?
C151 C152 H152 119.9 . . ?
C111 C110 C109 119.7(3) . . ?
C111 C110 C115 119.4(3) . . ?
C115 C110 C109 120.9(4) . . ?
N4 C29 H29 118.3 . . ?
N4 C29 C30 123.5(3) . . ?
C30 C29 H29 118.3 . . ?
C81 C80 H80 119.2 . . ?
C79 C80 H80 119.2 . . ?
C79 C80 C81 121.6(3) . . ?
C80 C81 C84 119.5(3) . . ?
C82 C81 C84 121.8(3) . . ?
C82 C81 C80 118.7(3) . . ?
C97 C98 H98 120.4 . . ?
C99 C98 H98 120.4 . . ?
C99 C98 C97 119.1(4) . . ?
N10 C105 C101 118.3(3) . . ?
N10 C105 C104 122.3(3) . . ?
C104 C105 C101 119.4(3) . . ?
O1 C13 O2 125.5(3) . . ?
O1 C13 C14 117.7(3) . . ?
O2 C13 C14 116.8(3) . . ?
N9 C97 C98 123.0(4) . . ?
N9 C97 H97 118.5 . . ?
C98 C97 H97 118.5 . . ?
C146 C145 C144 119.0(3) . . ?
C146 C145 C148 121.1(3) . . ?
C144 C145 C148 119.8(3) . . ?
C70 C75 H75 119.7 . . ?
C74 C75 C70 120.7(4) . . ?
C74 C75 H75 119.7 . . ?
O15 C109 Eu4 38.19(17) . . ?
O15 C109 O16 124.5(3) . . ?
O15 C109 C110 117.8(3) . . ?
O16 C109 Eu4 90.0(2) . . ?
O16 C109 C110 117.7(3) . . ?
C110 C109 Eu4 148.3(3) . . ?
C26 C27 H27 119.3 . . ?
C22 C27 H27 119.3 . . ?
C22 C27 C26 121.4(4) . . ?
C33 C32 C34 120.2(3) . . ?
C31 C32 C33 117.5(3) . . ?
C31 C32 C34 122.3(3) . . ?
C14 C15 H15 119.7 . . ?
C16 C15 C14 120.5(3) . . ?
C16 C15 H15 119.7 . . ?
C56 C57 C58 119.4(3) . . ?
C56 C57 C60 120.9(3) . . ?
C58 C57 C60 119.6(4) . . ?
C137 C138 H138 119.7 . . ?
C139 C138 C137 120.7(4) . . ?
C139 C138 H138 119.7 . . ?
C36 C38 H38 120.4 . . ?
C39 C38 C36 119.2(3) . . ?
C39 C38 H38 120.4 . . ?
N7 C89 C93 117.8(3) . . ?
N7 C89 C88 122.5(4) . . ?
C88 C89 C93 119.6(4) . . ?
C26 C25 C28 120.3(3) . . ?
C26 C25 C24 118.3(3) . . ?
C24 C25 C28 121.5(3) . . ?
S5 C149 H14A 108.5 . . ?
S5 C149 H14B 108.5 . . ?
H14A C149 H14B 107.5 . . ?
C150 C149 S5 115.3(3) . . ?
C150 C149 H14A 108.5 . . ?
C150 C149 H14B 108.5 . . ?
C98 C99 H99 120.4 . . ?
C98 C99 C100 119.3(3) . . ?
C100 C99 H99 120.4 . . ?
O9 C69 Eu1 36.19(15) . . ?
O9 C69 C70 117.7(3) . . ?
O10 C69 Eu1 107.3(2) . . ?
O10 C69 O9 124.9(3) . . ?
O10 C69 C70 117.4(3) . . ?
C70 C69 Eu1 124.8(2) . . ?
C16 C17 C20 118.5(4) . . ?
C18 C17 C16 118.8(3) . . ?
C18 C17 C20 122.6(4) . . ?
N6 C49 C45 117.7(4) . . ?
N6 C49 C48 122.4(4) . . ?
C48 C49 C45 119.9(4) . . ?
C122 C121 C124 119.2(4) . . ?
C120 C121 C124 121.5(4) . . ?
C120 C121 C122 119.3(4) . . ?
C70 C71 H71 119.8 . . ?
C72 C71 C70 120.3(4) . . ?
C72 C71 H71 119.8 . . ?
C110 C111 H111 119.9 . . ?
C112 C111 C110 120.2(4) . . ?
C112 C111 H111 119.9 . . ?
C64 C63 H63 119.7 . . ?
C64 C63 C62 120.5(4) . . ?
C62 C63 H63 119.7 . . ?
C126 C127 H127 120.1 . . ?
C128 C127 C126 119.7(4) . . ?
C128 C127 H127 120.1 . . ?
C152 C151 H151 119.5 . . ?
C152 C151 C150 121.1(3) . . ?
C150 C151 H151 119.5 . . ?
C27 C26 C25 120.4(4) . . ?
C27 C26 H26 119.8 . . ?
C25 C26 H26 119.8 . . ?
C92 C91 H91 119.7 . . ?
C90 C91 H91 119.7 . . ?
C90 C91 C92 120.7(4) . . ?
O5 C53 O6 125.0(3) . . ?
O5 C53 C54 119.3(3) . . ?
O6 C53 C54 115.7(3) . . ?
N5 C45 C49 117.9(3) . . ?
N5 C45 C44 122.4(4) . . ?
C44 C45 C49 119.7(4) . . ?
C126 C131 H131 119.5 . . ?
C130 C131 C126 120.9(4) . . ?
C130 C131 H131 119.5 . . ?
C154 C155 H155 119.6 . . ?
C154 C155 C150 120.7(3) . . ?
C150 C155 H155 119.6 . . ?
C79 C78 C77 120.5(4) . . ?
C83 C78 C79 119.1(4) . . ?
C83 C78 C77 120.3(4) . . ?
O14 C124 Eu4 62.5(2) . 2_766 ?
O14 C124 O13 121.4(3) . . ?
O14 C124 C121 118.3(3) . . ?
O13 C124 Eu4 60.08(18) . 2_766 ?
O13 C124 C121 120.3(3) . . ?
C121 C124 Eu4 168.0(3) . 2_766 ?
C74 C73 C72 118.6(4) . . ?
C74 C73 C76 120.4(4) . . ?
C72 C73 C76 121.0(4) . . ?
C101 C100 C99 118.0(3) . . ?
C101 C100 C102 120.1(4) . . ?
C99 C100 C102 122.0(3) . . ?
C81 C82 H82 120.2 . . ?
C81 C82 C83 119.5(4) . . ?
C83 C82 H82 120.2 . . ?
C104 C106 H106 120.3 . . ?
C107 C106 H106 120.3 . . ?
C107 C106 C104 119.4(4) . . ?
C89 C88 C87 117.6(4) . . ?
C89 C88 C90 119.7(4) . . ?
C87 C88 C90 122.7(4) . . ?
O21 C125 Eu3 35.58(16) . . ?
O21 C125 C126 117.7(3) . . ?
O22 C125 Eu3 106.3(2) . . ?
O22 C125 O21 124.9(3) . . ?
O22 C125 C126 117.4(3) . . ?
C126 C125 Eu3 125.9(2) . . ?
N10 C108 H108 118.1 . . ?
N10 C108 C107 123.7(3) . . ?
C107 C108 H108 118.1 . . ?
C143 C144 C145 120.8(3) . . ?
C143 C144 H144 119.6 . . ?
C145 C144 H144 119.6 . . ?
C151 C150 C149 118.6(3) . . ?
C151 C150 C155 118.6(3) . . ?
C155 C150 C149 122.8(3) . . ?
C48 C47 H47 119.5 . . ?
C46 C47 H47 119.5 . . ?
C46 C47 C48 121.1(4) . . ?
C114 C113 C116 122.2(4) . . ?
C112 C113 C114 118.9(4) . . ?
C112 C113 C116 118.8(4) . . ?
C15 C16 C17 121.1(4) . . ?
C15 C16 H16 119.5 . . ?
C17 C16 H16 119.5 . . ?
C137 C136 H136 120.0 . . ?
C137 C136 C135 119.9(4) . . ?
C135 C136 H136 120.0 . . ?
C14 C19 H19 119.5 . . ?
C14 C19 C18 121.1(4) . . ?
C18 C19 H19 119.5 . . ?
C45 C44 C46 119.2(4) . . ?
C43 C44 C45 118.0(4) . . ?
C43 C44 C46 122.8(4) . . ?
C135 C134 C139 118.8(4) . . ?
C135 C134 C133 120.7(4) . . ?
C139 C134 C133 120.5(4) . . ?
C31 C30 C29 119.3(4) . . ?
C31 C30 H30 120.4 . . ?
C29 C30 H30 120.4 . . ?
C93 C92 C91 119.8(4) . . ?
C93 C92 C94 117.9(4) . . ?
C94 C92 C91 122.3(4) . . ?
C54 C59 H59 120.0 . . ?
C54 C59 C58 119.9(3) . . ?
C58 C59 H59 120.0 . . ?
O17 C141 C142 116.9(3) . . ?
O18 C141 O17 124.9(3) . . ?
O18 C141 C142 118.2(3) . . ?
C88 C87 H87 120.2 . . ?
C86 C87 C88 119.6(4) . . ?
C86 C87 H87 120.2 . . ?
C57 C58 H58 119.9 . . ?
C59 C58 C57 120.2(4) . . ?
C59 C58 H58 119.9 . . ?
N8 C96 H96 118.3 . . ?
N8 C96 C95 123.5(4) . . ?
C95 C96 H96 118.3 . . ?
N2 C9 C8 123.0(4) . . ?
N2 C9 C5 118.4(4) . . ?
C8 C9 C5 118.7(4) . . ?
C48 C50 H50 120.2 . . ?
C51 C50 H50 120.2 . . ?
C51 C50 C48 119.6(4) . . ?
C17 C18 C19 119.9(4) . . ?
C17 C18 H18 120.0 . . ?
C19 C18 H18 120.0 . . ?
C127 C128 H128 119.5 . . ?
C127 C128 C129 121.1(4) . . ?
C129 C128 H128 119.5 . . ?
C105 C104 C103 119.8(4) . . ?
C106 C104 C105 117.7(3) . . ?
C106 C104 C103 122.6(4) . . ?
H25A O25 H25B 109.5 . . ?
C32 C34 H34 119.9 . . ?
C35 C34 C32 120.2(4) . . ?
C35 C34 H34 119.9 . . ?
C66 C67 H67 119.5 . . ?
C66 C67 C62 121.0(4) . . ?
C62 C67 H67 119.5 . . ?
C63 C62 C61 119.0(4) . . ?
C67 C62 C63 118.6(3) . . ?
C67 C62 C61 122.4(4) . . ?
C106 C107 C108 119.2(4) . . ?
C106 C107 H107 120.4 . . ?
C108 C107 H107 120.4 . . ?
N7 C85 H85 118.4 . . ?
N7 C85 C86 123.2(4) . . ?
C86 C85 H85 118.4 . . ?
C113 C114 H114 119.8 . . ?
C115 C114 C113 120.4(4) . . ?
C115 C114 H114 119.8 . . ?
C75 C74 H74 119.6 . . ?
C73 C74 C75 120.8(4) . . ?
C73 C74 H74 119.6 . . ?
C44 C43 H43 120.3 . . ?
C42 C43 C44 119.4(4) . . ?
C42 C43 H43 120.3 . . ?
C43 C42 H42 120.3 . . ?
C43 C42 C41 119.5(5) . . ?
C41 C42 H42 120.3 . . ?
S5 C148 H14C 109.0 . . ?
S5 C148 H14D 109.0 . . ?
C145 C148 S5 112.8(3) . . ?
C145 C148 H14C 109.0 . . ?
C145 C148 H14D 109.0 . . ?
H14C C148 H14D 107.8 . . ?
C110 C115 H115 119.9 . . ?
C114 C115 C110 120.1(4) . . ?
C114 C115 H115 119.9 . . ?
C92 C94 H94 120.5 . . ?
C95 C94 C92 119.0(4) . . ?
C95 C94 H94 120.5 . . ?
C136 C135 H135 119.5 . . ?
C134 C135 C136 120.9(4) . . ?
C134 C135 H135 119.5 . . ?
C87 C86 C85 119.1(4) . . ?
C87 C86 H86 120.4 . . ?
C85 C86 H86 120.4 . . ?
C49 C48 C47 118.8(4) . . ?
C50 C48 C49 118.0(4) . . ?
C50 C48 C47 123.1(4) . . ?
S3 C61 H61A 108.2 . . ?
S3 C61 H61B 108.2 . . ?
C62 C61 S3 116.4(3) . . ?
C62 C61 H61A 108.2 . . ?
C62 C61 H61B 108.2 . . ?
H61A C61 H61B 107.4 . . ?
C96 C95 H95 120.4 . . ?
C94 C95 C96 119.2(4) . . ?
C94 C95 H95 120.4 . . ?
N6 C52 H52 118.5 . . ?
N6 C52 C51 123.0(4) . . ?
C51 C52 H52 118.5 . . ?
C25 C24 H24 119.5 . . ?
C23 C24 C25 121.0(4) . . ?
C23 C24 H24 119.5 . . ?
C104 C103 H103 119.7 . . ?
C102 C103 C104 120.7(4) . . ?
C102 C103 H103 119.7 . . ?
C71 C72 C73 121.2(4) . . ?
C71 C72 H72 119.4 . . ?
C73 C72 H72 119.4 . . ?
C138 C139 H139 119.7 . . ?
C134 C139 C138 120.5(4) . . ?
C134 C139 H139 119.7 . . ?
C27 C22 C23 118.6(4) . . ?
C27 C22 C21 120.2(4) . . ?
C23 C22 C21 121.2(4) . . ?
C121 C122 H122 120.0 . . ?
C123 C122 C121 120.1(4) . . ?
C123 C122 H122 120.0 . . ?
C9 C8 C7 120.7(4) . . ?
C10 C8 C9 118.0(4) . . ?
C10 C8 C7 121.3(4) . . ?
C80 C79 C78 119.5(4) . . ?
C80 C79 H79 120.2 . . ?
C78 C79 H79 120.2 . . ?
C100 C102 H102 119.7 . . ?
C103 C102 C100 120.6(4) . . ?
C103 C102 H102 119.7 . . ?
C24 C23 C22 120.3(4) . . ?
C24 C23 H23 119.8 . . ?
C22 C23 H23 119.8 . . ?
C78 C83 C82 121.5(4) . . ?
C78 C83 H83 119.2 . . ?
C82 C83 H83 119.2 . . ?
N5 C41 C42 122.9(5) . . ?
N5 C41 H41 118.5 . . ?
C42 C41 H41 118.5 . . ?
C128 C129 C132 120.6(5) . . ?
C130 C129 C128 118.8(4) . . ?
C130 C129 C132 120.6(5) . . ?
S1 C20 H20A 108.0 . . ?
S1 C20 H20B 108.0 . . ?
C17 C20 S1 117.2(3) . . ?
C17 C20 H20A 108.0 . . ?
C17 C20 H20B 108.0 . . ?
H20A C20 H20B 107.2 . . ?
C5 C4 C6 120.1(4) . . ?
C3 C4 C5 117.3(4) . . ?
C3 C4 C6 122.6(4) . . ?
C111 C112 C113 120.9(4) . . ?
C111 C112 H112 119.6 . . ?
C113 C112 H112 119.6 . . ?
S3 C60 H60A 108.8 . . ?
S3 C60 H60B 108.8 . . ?
C57 C60 S3 113.8(3) . . ?
C57 C60 H60A 108.8 . . ?
C57 C60 H60B 108.8 . . ?
H60A C60 H60B 107.7 . . ?
N1 C5 C9 118.4(4) . . ?
N1 C5 C4 122.5(4) . . ?
C4 C5 C9 119.1(4) . . ?
S1 C21 H21A 108.6 . . ?
S1 C21 H21B 108.6 . . ?
C22 C21 S1 114.6(3) . . ?
C22 C21 H21A 108.6 . . ?
C22 C21 H21B 108.6 . . ?
H21A C21 H21B 107.6 . . ?
C4 C3 H3 120.1 . . ?
C2 C3 C4 119.8(4) . . ?
C2 C3 H3 120.1 . . ?
C36 C35 H35 119.5 . . ?
C34 C35 C36 120.9(4) . . ?
C34 C35 H35 119.5 . . ?
C121 C120 H120 120.1 . . ?
C121 C120 C119 119.7(4) . . ?
C119 C120 H120 120.1 . . ?
N1 C1 H1 118.2 . . ?
N1 C1 C2 123.5(5) . . ?
C2 C1 H1 118.2 . . ?
S2 C76 H76A 108.6 . . ?
S2 C76 H76B 108.6 . . ?
C73 C76 S2 114.8(3) . . ?
C73 C76 H76A 108.6 . . ?
C73 C76 H76B 108.6 . . ?
C73 C76 H76C 109.0 . . ?
C73 C76 H76D 109.0 . . ?
C73 C76 S2A 112.8(4) . . ?
H76A C76 H76B 107.5 . . ?
H76C C76 H76D 107.8 . . ?
S2A C76 H76C 109.0 . . ?
S2A C76 H76D 109.0 . . ?
C122 C123 H123 119.5 . . ?
C118 C123 C122 121.0(4) . . ?
C118 C123 H123 119.5 . . ?
C47 C46 C44 121.3(4) . . ?
C47 C46 H46 119.3 . . ?
C44 C46 H46 119.3 . . ?
C4 C6 H6 119.4 . . ?
C7 C6 C4 121.2(4) . . ?
C7 C6 H6 119.4 . . ?
C50 C51 C52 119.3(4) . . ?
C50 C51 H51 120.4 . . ?
C52 C51 H51 120.4 . . ?
S2 C77 H77A 110.5 . . ?
S2 C77 H77B 110.5 . . ?
C78 C77 S2 106.0(3) . . ?
C78 C77 H77A 110.5 . . ?
C78 C77 H77B 110.5 . . ?
C78 C77 H77C 106.6 . . ?
C78 C77 H77D 106.6 . . ?
H77A C77 H77B 108.7 . . ?
H77C C77 H77D 106.6 . . ?
S2A C77 C78 122.9(4) . . ?
S2A C77 H77C 106.6 . . ?
S2A C77 H77D 106.6 . . ?
N2 C12 H12 118.1 . . ?
N2 C12 C11 123.9(5) . . ?
C11 C12 H12 118.1 . . ?
C123 C118 C119 118.7(4) . . ?
C123 C118 C117 118.5(4) . . ?
C119 C118 C117 122.7(4) . . ?
C8 C7 H7 119.8 . . ?
C6 C7 C8 120.3(5) . . ?
C6 C7 H7 119.8 . . ?
C120 C119 H119 119.4 . . ?
C118 C119 C120 121.1(4) . . ?
C118 C119 H119 119.4 . . ?
S6A C133 H13C 109.2 . . ?
S6A C133 H13D 109.2 . . ?
S6 C133 H13A 109.5 . . ?
S6 C133 H13B 109.5 . . ?
C134 C133 S6A 111.8(4) . . ?
C134 C133 S6 110.6(3) . . ?
C134 C133 H13C 109.2 . . ?
C134 C133 H13D 109.2 . . ?
C134 C133 H13A 109.5 . . ?
C134 C133 H13B 109.5 . . ?
H13C C133 H13D 107.9 . . ?
H13A C133 H13B 108.1 . . ?
S4 C117 H11A 108.3 . . ?
S4 C117 H11B 108.3 . . ?
C118 C117 S4 116.1(4) . . ?
C118 C117 H11A 108.3 . . ?
C118 C117 H11B 108.3 . . ?
H11A C117 H11B 107.4 . . ?
C91 C90 C88 121.2(4) . . ?
C91 C90 H90 119.4 . . ?
C88 C90 H90 119.4 . . ?
C131 C130 H130 119.8 . . ?
C129 C130 C131 120.5(5) . . ?
C129 C130 H130 119.8 . . ?
S6A C132 H13G 109.8 . . ?
S6A C132 H13H 109.8 . . ?
S6 C132 H13E 109.2 . . ?
S6 C132 H13F 109.2 . . ?
C129 C132 S6A 109.6(4) . . ?
C129 C132 S6 112.1(4) . . ?
C129 C132 H13G 109.8 . . ?
C129 C132 H13H 109.8 . . ?
C129 C132 H13E 109.2 . . ?
C129 C132 H13F 109.2 . . ?
H13G C132 H13H 108.2 . . ?
H13E C132 H13F 107.9 . . ?
S4 C116 H11C 109.3 . . ?
S4 C116 H11D 109.3 . . ?
C113 C116 S4 111.5(4) . . ?
C113 C116 H11C 109.3 . . ?
C113 C116 H11D 109.3 . . ?
H11C C116 H11D 108.0 . . ?
C8 C10 H10 120.7 . . ?
C11 C10 C8 118.6(5) . . ?
C11 C10 H10 120.7 . . ?
C3 C2 C1 118.8(4) . . ?
C3 C2 H2 120.6 . . ?
C1 C2 H2 120.6 . . ?
C12 C11 H11 120.1 . . ?
C10 C11 C12 119.7(5) . . ?
C10 C11 H11 120.1 . . ?
H26A O26 H26B 109.5 . . ?
C77 S2A C76 110.9(5) . . ?
H25C O25A H25D 109.5 . . ?
H26C O26A H26D 109.5 . . ?

loop_
_geom_bond_atom_site_label_1
_geom_bond_atom_site_label_2
_geom_bond_distance
_geom_bond_site_symmetry_2
_geom_bond_publ_flag
Eu3 Eu4 4.2897(3) . ?
Eu3 O19 2.463(2) 2_767 ?
Eu3 O20 2.451(2) 2_767 ?
Eu3 O11 2.368(2) . ?
Eu3 O17 2.349(2) . ?
Eu3 O21 2.348(2) . ?
Eu3 O16 2.326(2) . ?
Eu3 N9 2.569(3) . ?
Eu3 C156 2.821(3) 2_767 ?
Eu3 N10 2.606(3) . ?
Eu3 C84 3.251(4) . ?
Eu3 C125 3.256(3) . ?
Eu1 Eu2 4.3931(3) . ?
Eu1 O9 2.339(2) . ?
Eu1 O7 2.515(2) 2_656 ?
Eu1 O23 2.360(2) 1_444 ?
Eu1 O8 2.436(2) 2_656 ?
Eu1 O2 2.338(2) . ?
Eu1 O6 2.317(2) . ?
Eu1 N3 2.584(3) . ?
Eu1 N4 2.604(3) . ?
Eu1 C68 2.844(3) 2_656 ?
Eu1 C140 3.254(4) 1_444 ?
Eu1 C69 3.235(3) . ?
Eu2 O10 2.420(2) . ?
Eu2 O5 2.365(2) . ?
Eu2 O24 2.363(2) 1_444 ?
Eu2 O1 2.369(2) . ?
Eu2 O3 2.383(3) 1_455 ?
Eu2 O28 2.432(2) . ?
Eu2 H28B 2.5407 . ?
Eu2 N6 2.668(3) . ?
Eu2 N5 2.581(3) . ?
Eu4 O12 2.314(2) . ?
Eu4 O18 2.350(2) . ?
Eu4 O22 2.371(2) . ?
Eu4 O15 2.385(3) . ?
Eu4 O14 2.482(3) 2_766 ?
Eu4 O13 2.428(2) 2_766 ?
Eu4 N8 2.637(3) . ?
Eu4 N7 2.535(3) . ?
Eu4 C109 3.242(4) . ?
Eu4 C124 2.798(4) 2_766 ?
S5 C149 1.819(4) . ?
S5 C148 1.824(4) . ?
S1 C20 1.817(4) . ?
S1 C21 1.822(4) . ?
S3 C61 1.815(5) . ?
S3 C60 1.809(4) . ?
S2 C76 1.775(5) . ?
S2 C77 1.821(5) . ?
S4 C117 1.783(6) . ?
S4 C116 1.820(7) . ?
S6A C133 1.709(6) . ?
S6A C132 1.946(6) . ?
S6 C133 1.829(6) . ?
S6 C132 1.935(6) . ?
O19 C156 1.280(4) . ?
O20 C156 1.260(4) . ?
O11 C84 1.257(4) . ?
O17 C141 1.267(4) . ?
O9 C69 1.262(4) . ?
O10 C69 1.262(4) . ?
O5 C53 1.258(4) . ?
O7 C68 1.269(4) . ?
O12 C84 1.268(4) . ?
O21 C125 1.261(4) . ?
O24 C140 1.262(4) . ?
O23 C140 1.258(4) . ?
O8 C68 1.267(4) . ?
O27 H27A 0.8500 . ?
O27 H27B 0.8500 . ?
O18 C141 1.257(4) . ?
O22 C125 1.259(4) . ?
O1 C13 1.253(4) . ?
O15 C109 1.255(5) . ?
O3 C28 1.266(4) . ?
O2 C13 1.272(4) . ?
O14 C124 1.261(4) . ?
O6 C53 1.270(4) . ?
N3 C37 1.356(5) . ?
N3 C40 1.328(4) . ?
O28 H28A 0.8555 . ?
O28 H28B 0.9707 . ?
O4 C28 1.255(5) . ?
O13 C124 1.277(5) . ?
O16 C109 1.267(4) . ?
N9 C101 1.357(5) . ?
N9 C97 1.330(5) . ?
N8 C93 1.361(5) . ?
N8 C96 1.327(5) . ?
N4 C33 1.361(4) . ?
N4 C29 1.325(5) . ?
C156 C153 1.483(5) . ?
N10 C105 1.366(4) . ?
N10 C108 1.327(5) . ?
N6 C49 1.364(5) . ?
N6 C52 1.331(5) . ?
C68 C65 1.495(5) . ?
C153 C154 1.404(5) . ?
C153 C152 1.390(5) . ?
C55 H55 0.9300 . ?
C55 C54 1.401(5) . ?
C55 C56 1.384(5) . ?
N7 C89 1.363(5) . ?
N7 C85 1.333(5) . ?
C147 H147 0.9300 . ?
C147 C142 1.399(5) . ?
C147 C146 1.381(5) . ?
C65 C64 1.398(5) . ?
C65 C66 1.392(5) . ?
N5 C45 1.360(5) . ?
N5 C41 1.331(5) . ?
C37 C36 1.401(5) . ?
C37 C33 1.436(5) . ?
N1 C5 1.359(6) . ?
N1 C1 1.321(6) . ?
C137 C140 1.510(5) . ?
C137 C138 1.391(5) . ?
C137 C136 1.388(5) . ?
C101 C105 1.432(5) . ?
C101 C100 1.403(5) . ?
C154 H154 0.9300 . ?
C154 C155 1.381(5) . ?
C36 C38 1.412(5) . ?
C36 C35 1.441(6) . ?
C126 C127 1.393(5) . ?
C126 C131 1.385(5) . ?
C126 C125 1.501(5) . ?
N2 C9 1.360(5) . ?
N2 C12 1.334(6) . ?
C54 C53 1.501(5) . ?
C54 C59 1.386(5) . ?
C143 H143 0.9300 . ?
C143 C142 1.388(5) . ?
C143 C144 1.390(5) . ?
C93 C89 1.443(5) . ?
C93 C92 1.406(5) . ?
C142 C141 1.500(5) . ?
C84 C81 1.494(5) . ?
C40 H40 0.9300 . ?
C40 C39 1.404(5) . ?
C146 H146 0.9300 . ?
C146 C145 1.390(5) . ?
C70 C75 1.400(5) . ?
C70 C69 1.501(5) . ?
C70 C71 1.389(5) . ?
C39 H39 0.9300 . ?
C39 C38 1.363(6) . ?
C33 C32 1.416(5) . ?
C14 C13 1.509(5) . ?
C14 C15 1.389(5) . ?
C14 C19 1.391(5) . ?
C64 H64 0.9300 . ?
C64 C63 1.386(5) . ?
C66 H66 0.9300 . ?
C66 C67 1.388(5) . ?
C56 H56 0.9300 . ?
C56 C57 1.389(5) . ?
C28 C25 1.511(5) . ?
C31 H31 0.9300 . ?
C31 C32 1.409(5) . ?
C31 C30 1.372(5) . ?
C152 H152 0.9300 . ?
C152 C151 1.388(5) . ?
C110 C109 1.504(5) . ?
C110 C111 1.391(6) . ?
C110 C115 1.393(5) . ?
C29 H29 0.9300 . ?
C29 C30 1.400(5) . ?
C80 H80 0.9300 . ?
C80 C81 1.396(5) . ?
C80 C79 1.387(5) . ?
C81 C82 1.391(5) . ?
C98 H98 0.9300 . ?
C98 C97 1.404(5) . ?
C98 C99 1.365(6) . ?
C105 C104 1.418(5) . ?
C97 H97 0.9300 . ?
C145 C144 1.393(5) . ?
C145 C148 1.504(5) . ?
C75 H75 0.9300 . ?
C75 C74 1.385(5) . ?
C27 H27 0.9300 . ?
C27 C26 1.386(5) . ?
C27 C22 1.382(6) . ?
C32 C34 1.428(5) . ?
C15 H15 0.9300 . ?
C15 C16 1.383(5) . ?
C57 C58 1.391(5) . ?
C57 C60 1.508(5) . ?
C138 H138 0.9300 . ?
C138 C139 1.388(5) . ?
C38 H38 0.9300 . ?
C89 C88 1.401(6) . ?
C25 C26 1.392(5) . ?
C25 C24 1.394(5) . ?
C149 H14A 0.9700 . ?
C149 H14B 0.9700 . ?
C149 C150 1.516(5) . ?
C99 H99 0.9300 . ?
C99 C100 1.410(5) . ?
C17 C16 1.391(6) . ?
C17 C18 1.389(5) . ?
C17 C20 1.523(5) . ?
C49 C45 1.438(6) . ?
C49 C48 1.410(6) . ?
C121 C124 1.483(5) . ?
C121 C122 1.407(6) . ?
C121 C120 1.384(6) . ?
C71 H71 0.9300 . ?
C71 C72 1.379(5) . ?
C111 H111 0.9300 . ?
C111 C112 1.382(5) . ?
C63 H63 0.9300 . ?
C63 C62 1.401(6) . ?
C127 H127 0.9300 . ?
C127 C128 1.382(6) . ?
C151 H151 0.9300 . ?
C151 C150 1.390(5) . ?
C26 H26 0.9300 . ?
C91 H91 0.9300 . ?
C91 C92 1.437(6) . ?
C91 C90 1.348(7) . ?
C45 C44 1.410(5) . ?
C131 H131 0.9300 . ?
C131 C130 1.380(6) . ?
C155 H155 0.9300 . ?
C155 C150 1.393(5) . ?
C78 C79 1.393(6) . ?
C78 C83 1.383(6) . ?
C78 C77 1.511(6) . ?
C73 C74 1.376(6) . ?
C73 C72 1.393(6) . ?
C73 C76 1.511(5) . ?
C100 C102 1.437(6) . ?
C82 H82 0.9300 . ?
C82 C83 1.396(6) . ?
C106 H106 0.9300 . ?
C106 C104 1.414(5) . ?
C106 C107 1.366(6) . ?
C88 C87 1.407(6) . ?
C88 C90 1.429(6) . ?
C108 H108 0.9300 . ?
C108 C107 1.401(5) . ?
C144 H144 0.9300 . ?
C47 H47 0.9300 . ?
C47 C48 1.441(6) . ?
C47 C46 1.353(7) . ?
C113 C114 1.400(7) . ?
C113 C112 1.386(6) . ?
C113 C116 1.522(6) . ?
C16 H16 0.9300 . ?
C136 H136 0.9300 . ?
C136 C135 1.397(6) . ?
C19 H19 0.9300 . ?
C19 C18 1.397(5) . ?
C44 C43 1.394(7) . ?
C44 C46 1.429(7) . ?
C134 C135 1.386(6) . ?
C134 C139 1.388(6) . ?
C134 C133 1.511(6) . ?
C30 H30 0.9300 . ?
C92 C94 1.406(6) . ?
C59 H59 0.9300 . ?
C59 C58 1.391(5) . ?
C87 H87 0.9300 . ?
C87 C86 1.368(7) . ?
C58 H58 0.9300 . ?
C96 H96 0.9300 . ?
C96 C95 1.405(5) . ?
C9 C8 1.422(6) . ?
C9 C5 1.445(6) . ?
C50 H50 0.9300 . ?
C50 C48 1.394(7) . ?
C50 C51 1.362(6) . ?
C18 H18 0.9300 . ?
C128 H128 0.9300 . ?
C128 C129 1.392(7) . ?
C104 C103 1.429(5) . ?
O25 H25A 0.8499 . ?
O25 H25B 0.8500 . ?
C34 H34 0.9300 . ?
C34 C35 1.356(6) . ?
C67 H67 0.9300 . ?
C67 C62 1.389(6) . ?
C62 C61 1.515(5) . ?
C107 H107 0.9300 . ?
C85 H85 0.9300 . ?
C85 C86 1.389(6) . ?
C114 H114 0.9300 . ?
C114 C115 1.386(6) . ?
C74 H74 0.9300 . ?
C43 H43 0.9300 . ?
C43 C42 1.363(7) . ?
C42 H42 0.9300 . ?
C42 C41 1.400(6) . ?
C148 H14C 0.9700 . ?
C148 H14D 0.9700 . ?
C115 H115 0.9300 . ?
C94 H94 0.9300 . ?
C94 C95 1.373(6) . ?
C135 H135 0.9300 . ?
C86 H86 0.9300 . ?
C61 H61A 0.9700 . ?
C61 H61B 0.9700 . ?
C95 H95 0.9300 . ?
C52 H52 0.9300 . ?
C52 C51 1.404(5) . ?
C24 H24 0.9300 . ?
C24 C23 1.390(5) . ?
C103 H103 0.9300 . ?
C103 C102 1.356(6) . ?
C72 H72 0.9300 . ?
C139 H139 0.9300 . ?
C22 C23 1.390(5) . ?
C22 C21 1.511(5) . ?
C122 H122 0.9300 . ?
C122 C123 1.389(6) . ?
C8 C7 1.430(6) . ?
C8 C10 1.403(7) . ?
C79 H79 0.9300 . ?
C102 H102 0.9300 . ?
C23 H23 0.9300 . ?
C83 H83 0.9300 . ?
C41 H41 0.9300 . ?
C129 C130 1.380(7) . ?
C129 C132 1.512(6) . ?
C20 H20A 0.9700 . ?
C20 H20B 0.9700 . ?
C4 C5 1.417(6) . ?
C4 C3 1.398(6) . ?
C4 C6 1.434(7) . ?
C112 H112 0.9300 . ?
C60 H60A 0.9700 . ?
C60 H60B 0.9700 . ?
C21 H21A 0.9700 . ?
C21 H21B 0.9700 . ?
C3 H3 0.9300 . ?
C3 C2 1.375(7) . ?
C35 H35 0.9300 . ?
C120 H120 0.9300 . ?
C120 C119 1.402(6) . ?
C1 H1 0.9300 . ?
C1 C2 1.397(7) . ?
C76 H76A 0.9700 . ?
C76 H76B 0.9700 . ?
C76 H76C 0.9700 . ?
C76 H76D 0.9700 . ?
C76 S2A 1.924(9) . ?
C123 H123 0.9300 . ?
C123 C118 1.383(7) . ?
C46 H46 0.9300 . ?
C6 H6 0.9300 . ?
C6 C7 1.350(7) . ?
C51 H51 0.9300 . ?
C77 H77A 0.9700 . ?
C77 H77B 0.9700 . ?
C77 H77C 0.9700 . ?
C77 H77D 0.9700 . ?
C77 S2A 1.482(9) . ?
C12 H12 0.9300 . ?
C12 C11 1.397(8) . ?
C118 C119 1.391(6) . ?
C118 C117 1.518(6) . ?
C7 H7 0.9300 . ?
C119 H119 0.9300 . ?
C133 H13C 0.9700 . ?
C133 H13D 0.9700 . ?
C133 H13A 0.9700 . ?
C133 H13B 0.9700 . ?
C117 H11A 0.9700 . ?
C117 H11B 0.9700 . ?
C90 H90 0.9300 . ?
C130 H130 0.9300 . ?
C132 H13G 0.9700 . ?
C132 H13H 0.9700 . ?
C132 H13E 0.9700 . ?
C132 H13F 0.9700 . ?
C116 H11C 0.9700 . ?
C116 H11D 0.9700 . ?
C10 H10 0.9300 . ?
C10 C11 1.369(7) . ?
C2 H2 0.9300 . ?
C11 H11 0.9300 . ?
O26 H26A 0.8500 . ?
O26 H26B 0.8500 . ?
O25A H25C 0.8500 . ?
O25A H25D 0.8500 . ?
O26A H26C 0.8499 . ?
O26A H26D 0.8501 . ?

loop_
_geom_torsion_atom_site_label_1
_geom_torsion_atom_site_label_2
_geom_torsion_atom_site_label_3
_geom_torsion_atom_site_label_4
_geom_torsion
_geom_torsion_site_symmetry_1
_geom_torsion_site_symmetry_2
_geom_torsion_site_symmetry_3
_geom_torsion_site_symmetry_4
_geom_torsion_publ_flag
Eu3 O19 C156 O20 -11.0(3) 2_767 . . . ?
Eu3 O19 C156 C153 167.2(3) 2_767 . . . ?
Eu3 O20 C156 O19 11.0(3) 2_767 . . . ?
Eu3 O20 C156 C153 -167.1(3) 2_767 . . . ?
Eu3 O11 C84 O12 -1.1(5) . . . . ?
Eu3 O11 C84 C81 179.1(2) . . . . ?
Eu3 O17 C141 O18 15.0(7) . . . . ?
Eu3 O17 C141 C142 -164.0(3) . . . . ?
Eu3 O21 C125 O22 67.3(4) . . . . ?
Eu3 O21 C125 C126 -113.8(3) . . . . ?
Eu3 O16 C109 Eu4 29.6(7) . . . . ?
Eu3 O16 C109 O15 47.3(9) . . . . ?
Eu3 O16 C109 C110 -134.4(6) . . . . ?
Eu3 N9 C101 C105 9.7(4) . . . . ?
Eu3 N9 C101 C100 -171.0(3) . . . . ?
Eu3 N9 C97 C98 171.5(3) . . . . ?
Eu3 C156 C153 C154 -103.4(13) 2_767 . . . ?
Eu3 C156 C153 C152 78.2(14) 2_767 . . . ?
Eu3 N10 C105 C101 -5.2(4) . . . . ?
Eu3 N10 C105 C104 176.0(3) . . . . ?
Eu3 N10 C108 C107 -176.9(3) . . . . ?
Eu3 C84 C81 C80 25.0(7) . . . . ?
Eu3 C84 C81 C82 -154.3(4) . . . . ?
Eu1 O9 C69 O10 70.1(4) . . . . ?
Eu1 O9 C69 C70 -111.9(3) . . . . ?
Eu1 O7 C68 O8 -8.0(3) 2_656 . . . ?
Eu1 O7 C68 C65 170.2(3) 2_656 . . . ?
Eu1 O23 C140 O24 2.8(5) 1_666 . . . ?
Eu1 O23 C140 C137 -177.0(2) 1_666 . . . ?
Eu1 O8 C68 O7 8.3(3) 2_656 . . . ?
Eu1 O8 C68 C65 -169.9(3) 2_656 . . . ?
Eu1 O2 C13 O1 49.2(7) . . . . ?
Eu1 O2 C13 C14 -132.6(4) . . . . ?
Eu1 O6 C53 O5 12.4(7) . . . . ?
Eu1 O6 C53 C54 -167.4(3) . . . . ?
Eu1 N3 C37 C36 -173.0(3) . . . . ?
Eu1 N3 C37 C33 9.8(4) . . . . ?
Eu1 N3 C40 C39 174.9(3) . . . . ?
Eu1 N4 C33 C37 -4.7(4) . . . . ?
Eu1 N4 C33 C32 176.5(2) . . . . ?
Eu1 N4 C29 C30 -179.1(3) . . . . ?
Eu2 O10 C69 Eu1 1.6(4) . . . . ?
Eu2 O10 C69 O9 -34.0(6) . . . . ?
Eu2 O10 C69 C70 148.1(3) . . . . ?
Eu2 O5 C53 O6 29.2(5) . . . . ?
Eu2 O5 C53 C54 -151.0(2) . . . . ?
Eu2 O24 C140 Eu1 19.6(9) 1_666 . . 1_666 ?
Eu2 O24 C140 O23 17.9(11) 1_666 . . . ?
Eu2 O24 C140 C137 -162.3(7) 1_666 . . . ?
Eu2 O1 C13 O2 -31.2(5) . . . . ?
Eu2 O1 C13 C14 150.7(2) . . . . ?
Eu2 O3 C28 O4 22.0(6) 1_655 . . . ?
Eu2 O3 C28 C25 -157.3(2) 1_655 . . . ?
Eu2 N6 C49 C45 -8.5(4) . . . . ?
Eu2 N6 C49 C48 172.7(3) . . . . ?
Eu2 N6 C52 C51 -171.9(3) . . . . ?
Eu2 N5 C45 C49 5.6(4) . . . . ?
Eu2 N5 C45 C44 -175.9(3) . . . . ?
Eu2 N5 C41 C42 176.4(3) . . . . ?
Eu4 O12 C84 Eu3 19.3(9) . . . . ?
Eu4 O12 C84 O11 19.9(11) . . . . ?
Eu4 O12 C84 C81 -160.3(7) . . . . ?
Eu4 O18 C141 O17 29.5(5) . . . . ?
Eu4 O18 C141 C142 -151.5(2) . . . . ?
Eu4 O22 C125 Eu3 -1.9(4) . . . . ?
Eu4 O22 C125 O21 -35.9(6) . . . . ?
Eu4 O22 C125 C126 145.1(3) . . . . ?
Eu4 O15 C109 O16 -29.4(5) . . . . ?
Eu4 O15 C109 C110 152.3(2) . . . . ?
Eu4 O14 C124 O13 12.5(4) 2_766 . . . ?
Eu4 O14 C124 C121 -166.5(3) 2_766 . . . ?
Eu4 O13 C124 O14 -12.8(4) 2_766 . . . ?
Eu4 O13 C124 C121 166.1(3) 2_766 . . . ?
Eu4 N8 C93 C89 -9.3(4) . . . . ?
Eu4 N8 C93 C92 171.1(3) . . . . ?
Eu4 N8 C96 C95 -171.0(3) . . . . ?
Eu4 N7 C89 C93 6.6(4) . . . . ?
Eu4 N7 C89 C88 -173.0(3) . . . . ?
Eu4 N7 C85 C86 174.2(3) . . . . ?
S5 C149 C150 C151 143.4(3) . . . . ?
S5 C149 C150 C155 -36.2(5) . . . . ?
O19 C156 C153 C154 166.7(3) . . . . ?
O19 C156 C153 C152 -11.7(5) . . . . ?
O20 C156 C153 C154 -15.1(5) . . . . ?
O20 C156 C153 C152 166.5(3) . . . . ?
O11 C84 C81 C80 23.8(5) . . . . ?
O11 C84 C81 C82 -155.5(4) . . . . ?
O7 C68 C65 C64 -9.0(5) . . . . ?
O7 C68 C65 C66 168.9(3) . . . . ?
O12 C84 C81 C80 -156.0(3) . . . . ?
O12 C84 C81 C82 24.7(5) . . . . ?
O8 C68 C65 C64 169.2(3) . . . . ?
O8 C68 C65 C66 -12.8(5) . . . . ?
O3 C28 C25 C26 -21.1(5) . . . . ?
O3 C28 C25 C24 159.3(3) . . . . ?
N3 C37 C36 C38 -1.8(5) . . . . ?
N3 C37 C36 C35 -179.5(3) . . . . ?
N3 C37 C33 N4 -3.3(5) . . . . ?
N3 C37 C33 C32 175.5(3) . . . . ?
N3 C40 C39 C38 -2.0(6) . . . . ?
O4 C28 C25 C26 159.5(4) . . . . ?
O4 C28 C25 C24 -20.1(5) . . . . ?
N9 C101 C105 N10 -2.8(5) . . . . ?
N9 C101 C105 C104 176.1(3) . . . . ?
N9 C101 C100 C99 -0.7(5) . . . . ?
N9 C101 C100 C102 -179.1(3) . . . . ?
N8 C93 C89 N7 2.2(5) . . . . ?
N8 C93 C89 C88 -178.2(3) . . . . ?
N8 C93 C92 C91 179.4(3) . . . . ?
N8 C93 C92 C94 0.4(5) . . . . ?
N8 C96 C95 C94 0.2(6) . . . . ?
N4 C33 C32 C31 3.3(5) . . . . ?
N4 C33 C32 C34 -176.7(3) . . . . ?
N4 C29 C30 C31 1.8(6) . . . . ?
C156 C153 C154 C155 -178.1(3) . . . . ?
C156 C153 C152 C151 178.4(3) . . . . ?
N10 C105 C104 C106 1.8(5) . . . . ?
N10 C105 C104 C103 -177.2(3) . . . . ?
N10 C108 C107 C106 0.1(6) . . . . ?
N6 C49 C45 N5 2.2(5) . . . . ?
N6 C49 C45 C44 -176.3(3) . . . . ?
N6 C49 C48 C47 176.8(3) . . . . ?
N6 C49 C48 C50 -0.5(6) . . . . ?
N6 C52 C51 C50 -0.6(6) . . . . ?
C68 C65 C64 C63 178.1(4) . . . . ?
C68 C65 C66 C67 -177.5(3) . . . . ?
C153 C154 C155 C150 0.2(6) . . . . ?
C153 C152 C151 C150 -0.6(6) . . . . ?
C55 C54 C53 O5 -25.6(5) . . . . ?
C55 C54 C53 O6 154.3(3) . . . . ?
C55 C54 C59 C58 -0.3(5) . . . . ?
C55 C56 C57 C58 0.1(6) . . . . ?
C55 C56 C57 C60 178.5(4) . . . . ?
N7 C89 C88 C87 -1.8(6) . . . . ?
N7 C89 C88 C90 178.1(3) . . . . ?
N7 C85 C86 C87 -0.3(7) . . . . ?
C147 C142 C141 O17 159.6(3) . . . . ?
C147 C142 C141 O18 -19.5(5) . . . . ?
C147 C146 C145 C144 -1.3(6) . . . . ?
C147 C146 C145 C148 174.2(4) . . . . ?
C65 C64 C63 C62 0.2(6) . . . . ?
C65 C66 C67 C62 -1.3(6) . . . . ?
N5 C45 C44 C43 -0.5(6) . . . . ?
N5 C45 C44 C46 179.9(3) . . . . ?
C37 N3 C40 C39 -0.5(5) . . . . ?
C37 C36 C38 C39 -0.7(6) . . . . ?
C37 C36 C35 C34 3.8(6) . . . . ?
C37 C33 C32 C31 -175.4(3) . . . . ?
C37 C33 C32 C34 4.6(5) . . . . ?
N1 C1 C2 C3 1.6(7) . . . . ?
C137 C138 C139 C134 1.4(6) . . . . ?
C137 C136 C135 C134 0.6(7) . . . . ?
C101 N9 C97 C98 -1.5(5) . . . . ?
C101 C105 C104 C106 -177.1(3) . . . . ?
C101 C105 C104 C103 3.9(5) . . . . ?
C101 C100 C102 C103 2.4(6) . . . . ?
C154 C153 C152 C151 0.0(5) . . . . ?
C154 C155 C150 C149 178.8(4) . . . . ?
C154 C155 C150 C151 -0.8(6) . . . . ?
C36 C37 C33 N4 179.5(3) . . . . ?
C36 C37 C33 C32 -1.7(5) . . . . ?
C126 C127 C128 C129 0.6(7) . . . . ?
C126 C131 C130 C129 0.9(7) . . . . ?
N2 C9 C8 C7 -178.9(4) . . . . ?
N2 C9 C8 C10 0.6(6) . . . . ?
N2 C9 C5 N1 -1.7(5) . . . . ?
N2 C9 C5 C4 178.7(4) . . . . ?
N2 C12 C11 C10 3.5(9) . . . . ?
C140 C137 C138 C139 176.6(3) . . . . ?
C140 C137 C136 C135 -177.6(4) . . . . ?
C54 C55 C56 C57 -1.8(6) . . . . ?
C54 C59 C58 C57 -1.4(6) . . . . ?
C143 C142 C141 O17 -19.8(5) . . . . ?
C143 C142 C141 O18 161.1(3) . . . . ?
C93 N8 C96 C95 0.6(5) . . . . ?
C93 C89 C88 C87 178.6(3) . . . . ?
C93 C89 C88 C90 -1.5(5) . . . . ?
C93 C92 C94 C95 0.4(5) . . . . ?
C142 C147 C146 C145 -1.1(6) . . . . ?
C142 C143 C144 C145 -0.5(5) . . . . ?
C84 C81 C82 C83 179.6(4) . . . . ?
C40 N3 C37 C36 2.4(5) . . . . ?
C40 N3 C37 C33 -174.8(3) . . . . ?
C40 C39 C38 C36 2.5(6) . . . . ?
C146 C147 C142 C143 2.8(5) . . . . ?
C146 C147 C142 C141 -176.7(3) . . . . ?
C146 C145 C144 C143 2.1(6) . . . . ?
C146 C145 C148 S5 -71.1(4) . . . . ?
C70 C75 C74 C73 1.2(6) . . . . ?
C70 C71 C72 C73 1.6(7) . . . . ?
C33 N4 C29 C30 0.6(5) . . . . ?
C33 C37 C36 C38 175.4(3) . . . . ?
C33 C37 C36 C35 -2.4(5) . . . . ?
C33 C32 C34 C35 -3.2(6) . . . . ?
C14 C15 C16 C17 0.3(6) . . . . ?
C14 C19 C18 C17 0.3(6) . . . . ?
C64 C65 C66 C67 0.5(6) . . . . ?
C64 C63 C62 C67 -1.0(6) . . . . ?
C64 C63 C62 C61 178.3(4) . . . . ?
C66 C65 C64 C63 0.0(6) . . . . ?
C66 C67 C62 C63 1.6(6) . . . . ?
C66 C67 C62 C61 -177.8(4) . . . . ?
C56 C55 C54 C53 -175.7(3) . . . . ?
C56 C55 C54 C59 1.8(5) . . . . ?
C56 C57 C58 C59 1.5(6) . . . . ?
C56 C57 C60 S3 -70.0(4) . . . . ?
C28 C25 C26 C27 -179.6(3) . . . . ?
C28 C25 C24 C23 -179.6(3) . . . . ?
C31 C32 C34 C35 176.8(4) . . . . ?
C152 C153 C154 C155 0.3(6) . . . . ?
C152 C151 C150 C149 -178.5(3) . . . . ?
C152 C151 C150 C155 1.0(6) . . . . ?
C110 C111 C112 C113 0.5(6) . . . . ?
C29 N4 C33 C37 175.5(3) . . . . ?
C29 N4 C33 C32 -3.3(5) . . . . ?
C80 C81 C82 C83 0.3(6) . . . . ?
C81 C80 C79 C78 3.0(5) . . . . ?
C81 C82 C83 C78 2.4(7) . . . . ?
C98 C99 C100 C101 -1.3(6) . . . . ?
C98 C99 C100 C102 177.2(4) . . . . ?
C105 N10 C108 C107 1.4(5) . . . . ?
C105 C101 C100 C99 178.6(3) . . . . ?
C105 C101 C100 C102 0.2(5) . . . . ?
C105 C104 C103 C102 -1.5(6) . . . . ?
C13 C14 C15 C16 -178.6(3) . . . . ?
C13 C14 C19 C18 178.3(4) . . . . ?
C97 N9 C101 C105 -177.3(3) . . . . ?
C97 N9 C101 C100 2.1(5) . . . . ?
C97 C98 C99 C100 1.8(6) . . . . ?
C75 C70 C69 Eu1 -36.2(4) . . . . ?
C75 C70 C69 O9 5.7(5) . . . . ?
C75 C70 C69 O10 -176.2(3) . . . . ?
C75 C70 C71 C72 -2.0(6) . . . . ?
C109 C110 C111 C112 -176.4(4) . . . . ?
C109 C110 C115 C114 176.1(4) . . . . ?
C27 C22 C23 C24 1.3(6) . . . . ?
C27 C22 C21 S1 118.3(4) . . . . ?
C32 C31 C30 C29 -1.7(6) . . . . ?
C32 C34 C35 C36 -0.9(6) . . . . ?
C15 C14 C13 O1 -173.2(3) . . . . ?
C15 C14 C13 O2 8.4(5) . . . . ?
C15 C14 C19 C18 -1.3(6) . . . . ?
C138 C137 C140 Eu1 12.0(7) . . . 1_666 ?
C138 C137 C140 O24 -163.9(3) . . . . ?
C138 C137 C140 O23 15.9(5) . . . . ?
C138 C137 C136 C135 1.8(6) . . . . ?
C38 C36 C35 C34 -173.8(4) . . . . ?
C89 N7 C85 C86 -1.2(6) . . . . ?
C89 C93 C92 C91 -0.2(5) . . . . ?
C89 C93 C92 C94 -179.1(3) . . . . ?
C89 C88 C87 C86 0.3(6) . . . . ?
C89 C88 C90 C91 0.3(6) . . . . ?
C25 C24 C23 C22 -1.5(6) . . . . ?
C149 S5 C148 C145 -56.5(3) . . . . ?
C99 C98 C97 N9 -0.4(6) . . . . ?
C99 C100 C102 C103 -176.0(4) . . . . ?
C69 C70 C75 C74 178.5(3) . . . . ?
C69 C70 C71 C72 -179.8(4) . . . . ?
C49 N6 C52 C51 0.4(6) . . . . ?
C49 C45 C44 C43 178.0(3) . . . . ?
C49 C45 C44 C46 -1.6(5) . . . . ?
C121 C122 C123 C118 1.6(7) . . . . ?
C121 C120 C119 C118 1.9(7) . . . . ?
C71 C70 C75 C74 0.6(6) . . . . ?
C71 C70 C69 Eu1 141.6(3) . . . . ?
C71 C70 C69 O9 -176.5(3) . . . . ?
C71 C70 C69 O10 1.5(5) . . . . ?
C111 C110 C109 Eu4 -138.4(4) . . . . ?
C111 C110 C109 O15 -171.6(3) . . . . ?
C111 C110 C109 O16 10.0(5) . . . . ?
C111 C110 C115 C114 -3.6(6) . . . . ?
C63 C62 C61 S3 142.7(3) . . . . ?
C127 C126 C131 C130 0.0(6) . . . . ?
C127 C126 C125 Eu3 143.1(3) . . . . ?
C127 C126 C125 O21 -175.8(3) . . . . ?
C127 C126 C125 O22 3.2(5) . . . . ?
C127 C128 C129 C130 0.4(7) . . . . ?
C127 C128 C129 C132 -180.0(4) . . . . ?
C26 C27 C22 C23 -0.6(6) . . . . ?
C26 C27 C22 C21 177.8(4) . . . . ?
C26 C25 C24 C23 0.8(6) . . . . ?
C91 C92 C94 C95 -178.5(4) . . . . ?
C53 C54 C59 C58 177.3(3) . . . . ?
C45 N5 C41 C42 -0.1(6) . . . . ?
C45 C49 C48 C47 -2.0(5) . . . . ?
C45 C49 C48 C50 -179.2(3) . . . . ?
C45 C44 C43 C42 -0.2(6) . . . . ?
C45 C44 C46 C47 0.4(6) . . . . ?
C131 C126 C127 C128 -0.8(6) . . . . ?
C131 C126 C125 Eu3 -35.9(5) . . . . ?
C131 C126 C125 O21 5.2(5) . . . . ?
C131 C126 C125 O22 -175.8(3) . . . . ?
C78 C77 S2A C76 134.0(4) . . . . ?
C124 C121 C122 C123 179.7(4) . . . . ?
C124 C121 C120 C119 178.6(4) . . . . ?
C100 C101 C105 N10 177.8(3) . . . . ?
C100 C101 C105 C104 -3.3(5) . . . . ?
C106 C104 C103 C102 179.6(4) . . . . ?
C88 C87 C86 C85 0.8(7) . . . . ?
C125 C126 C127 C128 -179.8(4) . . . . ?
C125 C126 C131 C130 179.0(4) . . . . ?
C108 N10 C105 C101 176.5(3) . . . . ?
C108 N10 C105 C104 -2.3(5) . . . . ?
C144 C143 C142 C147 -1.9(5) . . . . ?
C144 C143 C142 C141 177.5(3) . . . . ?
C144 C145 C148 S5 104.4(4) . . . . ?
C113 C114 C115 C110 0.2(6) . . . . ?
C16 C17 C18 C19 1.0(6) . . . . ?
C16 C17 C20 S1 -175.8(3) . . . . ?
C136 C137 C140 Eu1 -168.6(4) . . . 1_666 ?
C136 C137 C140 O24 15.5(5) . . . . ?
C136 C137 C140 O23 -164.7(3) . . . . ?
C136 C137 C138 C139 -2.8(6) . . . . ?
C19 C14 C13 O1 7.2(5) . . . . ?
C19 C14 C13 O2 -171.1(3) . . . . ?
C19 C14 C15 C16 1.0(6) . . . . ?
C44 C43 C42 C41 0.6(6) . . . . ?
C30 C31 C32 C33 -0.7(5) . . . . ?
C30 C31 C32 C34 179.3(4) . . . . ?
C92 C93 C89 N7 -178.2(3) . . . . ?
C92 C93 C89 C88 1.4(5) . . . . ?
C92 C91 C90 C88 0.9(6) . . . . ?
C92 C94 C95 C96 -0.7(6) . . . . ?
C59 C54 C53 O5 156.9(3) . . . . ?
C59 C54 C53 O6 -23.3(5) . . . . ?
C87 C88 C90 C91 -179.7(4) . . . . ?
C58 C57 C60 S3 108.3(4) . . . . ?
C96 N8 C93 C89 178.7(3) . . . . ?
C96 N8 C93 C92 -0.9(5) . . . . ?
C9 N2 C12 C11 -2.2(7) . . . . ?
C9 C8 C7 C6 -0.5(6) . . . . ?
C9 C8 C10 C11 0.6(7) . . . . ?
C18 C17 C16 C15 -1.3(6) . . . . ?
C18 C17 C20 S1 7.3(5) . . . . ?
C128 C129 C130 C131 -1.1(7) . . . . ?
C128 C129 C132 S6A -57.6(5) . . . . ?
C128 C129 C132 S6 -128.5(5) . . . . ?
C104 C106 C107 C108 -0.7(6) . . . . ?
C104 C103 C102 C100 -1.7(6) . . . . ?
C67 C62 C61 S3 -38.0(5) . . . . ?
C107 C106 C104 C105 -0.2(6) . . . . ?
C107 C106 C104 C103 178.8(4) . . . . ?
C85 N7 C89 C93 -178.1(3) . . . . ?
C85 N7 C89 C88 2.3(5) . . . . ?
C114 C113 C112 C111 -3.8(7) . . . . ?
C114 C113 C116 S4 104.0(5) . . . . ?
C74 C73 C72 C71 0.2(7) . . . . ?
C74 C73 C76 S2 107.2(4) . . . . ?
C74 C73 C76 S2A 49.3(6) . . . . ?
C43 C44 C46 C47 -179.2(4) . . . . ?
C43 C42 C41 N5 -0.5(6) . . . . ?
C148 S5 C149 C150 -55.3(3) . . . . ?
C148 C145 C144 C143 -173.4(3) . . . . ?
C115 C110 C109 Eu4 41.9(6) . . . . ?
C115 C110 C109 O15 8.8(5) . . . . ?
C115 C110 C109 O16 -169.7(3) . . . . ?
C115 C110 C111 C112 3.3(6) . . . . ?
C135 C134 C139 C138 1.0(6) . . . . ?
C135 C134 C133 S6A -61.5(5) . . . . ?
C135 C134 C133 S6 -140.8(4) . . . . ?
C48 C49 C45 N5 -179.0(3) . . . . ?
C48 C49 C45 C44 2.5(5) . . . . ?
C48 C47 C46 C44 0.1(6) . . . . ?
C48 C50 C51 C52 0.1(6) . . . . ?
C61 S3 C60 C57 -58.5(3) . . . . ?
C52 N6 C49 C45 178.8(3) . . . . ?
C52 N6 C49 C48 0.1(5) . . . . ?
C24 C25 C26 C27 0.0(6) . . . . ?
C72 C73 C74 C75 -1.6(6) . . . . ?
C72 C73 C76 S2 -72.6(5) . . . . ?
C72 C73 C76 S2A -130.5(5) . . . . ?
C139 C134 C135 C136 -2.0(7) . . . . ?
C139 C134 C133 S6A 118.4(4) . . . . ?
C139 C134 C133 S6 39.2(5) . . . . ?
C22 C27 C26 C25 -0.1(6) . . . . ?
C122 C121 C124 Eu4 -65.2(14) . . . 2_766 ?
C122 C121 C124 O14 25.4(6) . . . . ?
C122 C121 C124 O13 -153.6(4) . . . . ?
C122 C121 C120 C119 -1.4(6) . . . . ?
C122 C123 C118 C119 -1.1(7) . . . . ?
C122 C123 C118 C117 176.2(5) . . . . ?
C8 C9 C5 N1 178.7(4) . . . . ?
C8 C9 C5 C4 -0.9(6) . . . . ?
C8 C10 C11 C12 -2.5(9) . . . . ?
C79 C80 C81 C84 177.7(3) . . . . ?
C79 C80 C81 C82 -3.0(5) . . . . ?
C79 C78 C83 C82 -2.4(7) . . . . ?
C79 C78 C77 S2 110.8(4) . . . . ?
C79 C78 C77 S2A 48.2(7) . . . . ?
C23 C22 C21 S1 -63.4(5) . . . . ?
C83 C78 C79 C80 -0.3(6) . . . . ?
C83 C78 C77 S2 -65.3(5) . . . . ?
C83 C78 C77 S2A -127.9(6) . . . . ?
C41 N5 C45 C49 -177.9(3) . . . . ?
C41 N5 C45 C44 0.6(5) . . . . ?
C20 S1 C21 C22 -53.1(3) . . . . ?
C20 C17 C16 C15 -178.3(4) . . . . ?
C20 C17 C18 C19 177.9(4) . . . . ?
C4 C3 C2 C1 -0.7(6) . . . . ?
C4 C6 C7 C8 0.4(6) . . . . ?
C112 C113 C114 C115 3.5(7) . . . . ?
C112 C113 C116 S4 -73.2(5) . . . . ?
C60 S3 C61 C62 -59.0(4) . . . . ?
C60 C57 C58 C59 -176.9(4) . . . . ?
C5 N1 C1 C2 -1.0(6) . . . . ?
C5 C9 C8 C7 0.7(6) . . . . ?
C5 C9 C8 C10 -179.7(4) . . . . ?
C5 C4 C3 C2 -0.5(6) . . . . ?
C5 C4 C6 C7 -0.7(6) . . . . ?
C21 S1 C20 C17 117.7(3) . . . . ?
C21 C22 C23 C24 -177.0(4) . . . . ?
C3 C4 C5 N1 1.1(6) . . . . ?
C3 C4 C5 C9 -179.3(4) . . . . ?
C3 C4 C6 C7 179.5(4) . . . . ?
C35 C36 C38 C39 177.0(4) . . . . ?
C120 C121 C124 Eu4 114.8(12) . . . 2_766 ?
C120 C121 C124 O14 -154.5(4) . . . . ?
C120 C121 C124 O13 26.4(6) . . . . ?
C120 C121 C122 C123 -0.3(7) . . . . ?
C1 N1 C5 C9 -180.0(4) . . . . ?
C1 N1 C5 C4 -0.4(6) . . . . ?
C76 S2 C77 C78 -166.0(3) . . . . ?
C76 C73 C74 C75 178.6(4) . . . . ?
C76 C73 C72 C71 -180.0(4) . . . . ?
C123 C118 C119 C120 -0.6(7) . . . . ?
C123 C118 C117 S4 164.2(4) . . . . ?
C46 C47 C48 C49 0.7(6) . . . . ?
C46 C47 C48 C50 177.8(4) . . . . ?
C46 C44 C43 C42 179.5(4) . . . . ?
C6 C4 C5 N1 -178.7(4) . . . . ?
C6 C4 C5 C9 0.9(6) . . . . ?
C6 C4 C3 C2 179.3(4) . . . . ?
C51 C50 C48 C49 0.3(6) . . . . ?
C51 C50 C48 C47 -176.8(4) . . . . ?
C77 S2 C76 C73 -63.3(4) . . . . ?
C77 C78 C79 C80 -176.4(4) . . . . ?
C77 C78 C83 C82 173.8(4) . . . . ?
C12 N2 C9 C8 0.1(6) . . . . ?
C12 N2 C9 C5 -179.5(4) . . . . ?
C7 C8 C10 C11 -179.8(5) . . . . ?
C119 C118 C117 S4 -18.7(6) . . . . ?
C133 C134 C135 C136 177.9(4) . . . . ?
C133 C134 C139 C138 -178.9(4) . . . . ?
C117 S4 C116 C113 -81.3(4) . . . . ?
C117 C118 C119 C120 -177.8(4) . . . . ?
C90 C91 C92 C93 -1.0(6) . . . . ?
C90 C91 C92 C94 177.9(4) . . . . ?
C90 C88 C87 C86 -179.7(4) . . . . ?
C130 C129 C132 S6A 122.1(5) . . . . ?
C130 C129 C132 S6 51.1(6) . . . . ?
C132 S6A C133 C134 -145.7(4) . . . . ?
C132 S6 C133 C134 147.2(4) . . . . ?
C132 C129 C130 C131 179.2(4) . . . . ?
C116 S4 C117 C118 -72.0(4) . . . . ?
C116 C113 C114 C115 -173.7(4) . . . . ?
C116 C113 C112 C111 173.5(4) . . . . ?
C10 C8 C7 C6 180.0(4) . . . . ?
